data_4121120
loop_
_publ_author_name
'Martin L. Kirk'
'David A. Shultz'
'Daniel E. Stasiw'
'Geoffrey F. Lewis'
'Guangbin Wang'
'Candice L. Brannen'
'Roger D. Sommer'
'Paul D. Boyle'

_publ_section_title
;
 Superexchange Contributions to Distance Dependence of Electron
 Transfer/Transport: Exchange and Electronic Coupling in
 Oligo(para-Phenylene)- and Oligo(2,5-Thiophene)-Bridged
 Donor-Bridge-Acceptor Biradical Complexes
;
_journal_name_full 'Journal of the American Chemical Society'
_journal_page_first 17144
_journal_page_last 17154
_journal_paper_doi 10.1021/ja4081887
_journal_volume 135
_journal_year 2013
_chemical_formula_sum 'C68.75 H78.5 B Cl1.5 N8 O4 Zn'
_chemical_formula_weight 1210.25
_chemical_name_systematic
; 
 ? 
;
_space_group_IT_number 2
_symmetry_cell_setting triclinic
_symmetry_space_group_name_Hall '-P 1'
_symmetry_space_group_name_H-M 'P -1'
_atom_sites_solution_hydrogens geom
_atom_sites_solution_primary direct
_atom_sites_solution_secondary difmap
_audit_creation_method SHELXL-97
_cell_angle_alpha 80.858(9)
_cell_angle_beta 69.538(14)
_cell_angle_gamma 86.514(8)
_cell_formula_units_Z 4
_cell_length_a 18.649(5)
_cell_length_b 18.739(4)
_cell_length_c 21.045(6)
_cell_measurement_reflns_used 9874
_cell_measurement_temperature 110
_cell_measurement_theta_max 26.11
_cell_measurement_theta_min 2.20
_cell_volume 6803(3)
_computing_cell_refinement SAINT
_computing_data_collection Apex2
_computing_data_reduction SAINT
_computing_molecular_graphics NRCVAX
_computing_publication_material cif2tables.py
_computing_structure_refinement XL
_computing_structure_solution SIR92
_diffrn_ambient_temperature 110
_diffrn_measured_fraction_theta_full 0.986
_diffrn_measured_fraction_theta_max 0.978
_diffrn_measurement_device_type 'Bruker-Nonius Kappa Axis X8 Apex2'
_diffrn_measurement_method 'omega and phi scans'
_diffrn_radiation_monochromator graphite
_diffrn_radiation_source 'fine-focus sealed tube'
_diffrn_radiation_type MoK\a
_diffrn_radiation_wavelength 0.71073
_diffrn_reflns_av_R_equivalents 0.0660
_diffrn_reflns_av_sigmaI/netI 0.0589
_diffrn_reflns_limit_h_max 23
_diffrn_reflns_limit_h_min -23
_diffrn_reflns_limit_k_max 23
_diffrn_reflns_limit_k_min -23
_diffrn_reflns_limit_l_max 26
_diffrn_reflns_limit_l_min -26
_diffrn_reflns_number 255427
_diffrn_reflns_theta_full 25.55
_diffrn_reflns_theta_max 26.52
_diffrn_reflns_theta_min 1.62
_exptl_absorpt_coefficient_mu 0.471
_exptl_absorpt_correction_T_max 0.9755
_exptl_absorpt_correction_T_min 0.8432
_exptl_absorpt_correction_type multi-scan
_exptl_absorpt_process_details SADABS
_exptl_crystal_colour green
_exptl_crystal_density_diffrn 1.182
_exptl_crystal_description plate
_exptl_crystal_F_000 2558
_exptl_crystal_size_max 0.38
_exptl_crystal_size_mid 0.20
_exptl_crystal_size_min 0.05
_platon_squeeze_details
;
Acta Cryst. (1990), A46, 194 as the 'BYPASS procedure' P. v.d. Sluis & A.L. Spek
;
_refine_diff_density_max 1.144
_refine_diff_density_min -1.385
_refine_diff_density_rms 0.094
_refine_ls_extinction_method none
_refine_ls_goodness_of_fit_ref 1.064
_refine_ls_hydrogen_treatment constr
_refine_ls_matrix_type full
_refine_ls_number_parameters 1521
_refine_ls_number_reflns 27671
_refine_ls_number_restraints 20
_refine_ls_restrained_S_all 1.065
_refine_ls_R_factor_all 0.1183
_refine_ls_R_factor_gt 0.0814
_refine_ls_shift/su_max 0.001
_refine_ls_shift/su_mean 0.000
_refine_ls_structure_factor_coef Fsqd
_refine_ls_weighting_details 'calc w=1/[\s^2^(Fo^2^)+(0.1495P)^2^+5.2825P] where P=(Fo^2^+2Fc^2^)/3'
_refine_ls_weighting_scheme calc
_refine_ls_wR_factor_gt 0.2379
_refine_ls_wR_factor_ref 0.2579
_reflns_number_gt 18049
_reflns_number_total 27671
_reflns_threshold_expression >2sigma(I)
_cod_data_source_file ja4081887_si_001.cif
_cod_data_source_block x12143
_cod_original_formula_sum 'C68.75 H78.50 B Cl1.50 N8 O4 Zn'
_cod_database_code 4121120

loop_
_symmetry_equiv_pos_as_xyz
'x, y, z'
'-x, -y, -z'

loop_
_atom_site_label
_atom_site_type_symbol
_atom_site_fract_x
_atom_site_fract_y
_atom_site_fract_z
_atom_site_U_iso_or_equiv
_atom_site_adp_type
_atom_site_occupancy
_atom_site_symmetry_multiplicity
_atom_site_calc_flag
_atom_site_refinement_flags
_atom_site_disorder_assembly
_atom_site_disorder_group
Zn1 Zn 0.00912(3) 0.48330(2) 0.72139(2) 0.03138(14) Uani 1 1 d . . .
O1A O -0.04933(17) 0.42426(16) 0.80773(14) 0.0375(7) Uani 1 1 d . . .
O2A O 0.09956(16) 0.41724(15) 0.74331(13) 0.0328(6) Uani 1 1 d . . .
C1A C -0.0096(2) 0.3818(2) 0.8377(2) 0.0338(9) Uani 1 1 d . . .
C2A C 0.0731(2) 0.3764(2) 0.80024(19) 0.0298(9) Uani 1 1 d . . .
C3A C 0.1192(2) 0.3274(2) 0.8313(2) 0.0336(9) Uani 1 1 d . . .
C4A C 0.0830(2) 0.2913(2) 0.8956(2) 0.0336(9) Uani 1 1 d . . .
H4A H 0.1127 0.2595 0.9165 0.040 Uiso 1 1 calc R . .
C5A C 0.0035(2) 0.2985(2) 0.9333(2) 0.0339(9) Uani 1 1 d . . .
C6A C -0.0417(2) 0.3424(2) 0.9029(2) 0.0349(9) Uani 1 1 d . . .
H6A H -0.0952 0.3457 0.9267 0.042 Uiso 1 1 calc R . .
C7A C -0.0302(2) 0.2612(2) 1.0043(2) 0.0321(9) Uani 1 1 d . . .
C8A C 0.0009(3) 0.1974(2) 1.0281(2) 0.0348(9) Uani 1 1 d . . .
H8A H 0.0450 0.1769 0.9978 0.042 Uiso 1 1 calc R . .
C9A C -0.0313(3) 0.1631(2) 1.0952(2) 0.0374(10) Uani 1 1 d . . .
H9A H -0.0088 0.1197 1.1098 0.045 Uiso 1 1 calc R . .
C10A C -0.0960(3) 0.1910(2) 1.1413(2) 0.0345(9) Uani 1 1 d . . .
C11A C -0.1276(3) 0.2543(2) 1.1182(2) 0.0376(10) Uani 1 1 d . . .
H11A H -0.1721 0.2742 1.1486 0.045 Uiso 1 1 calc R . .
C12A C -0.0951(3) 0.2892(2) 1.0511(2) 0.0358(10) Uani 1 1 d . . .
H12A H -0.1175 0.3329 1.0368 0.043 Uiso 1 1 calc R . .
C13A C -0.1307(3) 0.1544(2) 1.2134(2) 0.0384(10) Uani 1 1 d . . .
C14A C -0.0848(3) 0.1235(2) 1.2503(2) 0.0386(10) Uani 1 1 d . . .
H14A H -0.0308 0.1250 1.2287 0.046 Uiso 1 1 calc R . .
C15A C -0.1159(3) 0.0904(2) 1.3177(2) 0.0418(11) Uani 1 1 d . . .
H15A H -0.0830 0.0706 1.3419 0.050 Uiso 1 1 calc R . .
C16A C -0.1942(3) 0.0859(2) 1.3501(2) 0.0413(11) Uani 1 1 d . . .
C17A C -0.2405(3) 0.1156(3) 1.3144(3) 0.0522(13) Uani 1 1 d . . .
H17A H -0.2945 0.1127 1.3357 0.063 Uiso 1 1 calc R . .
C18A C -0.2089(3) 0.1501(3) 1.2467(2) 0.0463(11) Uani 1 1 d . . .
H18A H -0.2420 0.1709 1.2232 0.056 Uiso 1 1 calc R . .
C19A C -0.2264(3) 0.0468(3) 1.4206(2) 0.0448(11) Uani 1 1 d . . .
N1A N -0.1958(2) 0.0448(2) 1.47037(19) 0.0435(9) Uani 1 1 d . . .
O3A O -0.1351(2) 0.07695(18) 1.46581(17) 0.0525(9) Uani 1 1 d . . .
C20A C -0.2341(3) -0.0100(2) 1.5324(2) 0.0444(11) Uani 1 1 d D . .
C21A C -0.3107(3) -0.0185(3) 1.5196(2) 0.0562(14) Uani 1 1 d D . .
N2A N -0.2887(3) 0.0069(3) 1.4453(2) 0.0591(12) Uani 1 1 d . . .
O4A O -0.3323(3) -0.0055(3) 1.4122(2) 0.0810(14) Uani 1 1 d . . .
C22A C 0.2046(2) 0.3183(2) 0.7913(2) 0.0347(9) Uani 1 1 d . . .
C23A C 0.2465(3) 0.3913(2) 0.7780(2) 0.0379(10) Uani 1 1 d . . .
H23A H 0.2251 0.4276 0.7504 0.057 Uiso 1 1 calc R . .
H23B H 0.3012 0.3849 0.7532 0.057 Uiso 1 1 calc R . .
H23C H 0.2395 0.4074 0.8218 0.057 Uiso 1 1 calc R . .
C24A C 0.2152(3) 0.2939(3) 0.7229(2) 0.0438(11) Uani 1 1 d . . .
H24A H 0.1898 0.2474 0.7310 0.066 Uiso 1 1 calc R . .
H24B H 0.2700 0.2886 0.6975 0.066 Uiso 1 1 calc R . .
H24C H 0.1928 0.3300 0.6961 0.066 Uiso 1 1 calc R . .
C25A C 0.2422(3) 0.2620(3) 0.8310(2) 0.0454(11) Uani 1 1 d . . .
H25A H 0.2394 0.2785 0.8738 0.068 Uiso 1 1 calc R . .
H25B H 0.2960 0.2556 0.8031 0.068 Uiso 1 1 calc R . .
H25C H 0.2155 0.2159 0.8416 0.068 Uiso 1 1 calc R . .
C26A C -0.2414(3) 0.0187(3) 1.5977(2) 0.0535(13) Uani 1 1 d D . .
H26A H -0.1904 0.0291 1.5974 0.080 Uiso 1 1 calc R . .
H26B H -0.2663 -0.0175 1.6374 0.080 Uiso 1 1 calc R . .
H26C H -0.2722 0.0632 1.6007 0.080 Uiso 1 1 calc R . .
C27A C -0.1817(3) -0.0760(3) 1.5254(3) 0.0602(15) Uani 1 1 d D . .
H27A H -0.1812 -0.0978 1.4859 0.090 Uiso 1 1 calc R . .
H27B H -0.2004 -0.1113 1.5672 0.090 Uiso 1 1 calc R . .
H27C H -0.1297 -0.0614 1.5188 0.090 Uiso 1 1 calc R . .
C28A C -0.3736(3) 0.0318(4) 1.5541(3) 0.083(2) Uani 1 1 d D . .
H28A H -0.3547 0.0816 1.5414 0.124 Uiso 1 1 calc R . .
H28B H -0.3894 0.0183 1.6040 0.124 Uiso 1 1 calc R . .
H28C H -0.4174 0.0282 1.5394 0.124 Uiso 1 1 calc R . .
C29A C -0.3390(5) -0.0958(4) 1.5354(3) 0.094(3) Uani 1 1 d D . .
H29A H -0.3893 -0.0966 1.5305 0.141 Uiso 1 1 calc R . .
H29B H -0.3432 -0.1160 1.5825 0.141 Uiso 1 1 calc R . .
H29C H -0.3027 -0.1249 1.5034 0.141 Uiso 1 1 calc R . .
B1A B 0.0253(3) 0.6074(3) 0.6054(2) 0.0376(11) Uani 1 1 d . . .
H1A H 0.0343 0.6475 0.5660 0.045 Uiso 1 1 calc R . .
N3A N 0.0513(2) 0.47210(19) 0.62088(16) 0.0346(8) Uani 1 1 d . . .
N4A N 0.0559(2) 0.53624(19) 0.57735(17) 0.0357(8) Uani 1 1 d . . .
N5A N 0.0623(2) 0.57881(18) 0.71172(16) 0.0319(8) Uani 1 1 d . . .
N6A N 0.0662(2) 0.62541(18) 0.65323(16) 0.0337(8) Uani 1 1 d . . .
N7A N -0.0906(2) 0.54364(18) 0.69676(17) 0.0337(8) Uani 1 1 d . . .
N8A N -0.0611(2) 0.60127(18) 0.64546(17) 0.0338(8) Uani 1 1 d . . .
C30A C 0.1037(3) 0.5803(3) 0.4510(2) 0.0496(12) Uani 1 1 d . . .
H30A H 0.0553 0.6036 0.4509 0.074 Uiso 1 1 calc R . .
H30B H 0.1271 0.5586 0.4090 0.074 Uiso 1 1 calc R . .
H30C H 0.1384 0.6164 0.4530 0.074 Uiso 1 1 calc R . .
C31A C 0.0891(3) 0.5231(3) 0.5116(2) 0.0407(11) Uani 1 1 d . . .
C32A C 0.1074(3) 0.4512(3) 0.5134(2) 0.0432(11) Uani 1 1 d . . .
H32A H 0.1318 0.4267 0.4751 0.052 Uiso 1 1 calc R . .
C33A C 0.0831(3) 0.4209(2) 0.5821(2) 0.0362(10) Uani 1 1 d . . .
C34A C 0.0871(3) 0.3438(2) 0.6109(2) 0.0369(10) Uani 1 1 d . . .
C35A C 0.1419(3) 0.2983(2) 0.5741(2) 0.0410(11) Uani 1 1 d . . .
H35A H 0.1790 0.3175 0.5316 0.049 Uiso 1 1 calc R . .
C36A C 0.1435(3) 0.2259(3) 0.5980(2) 0.0419(11) Uani 1 1 d . . .
H36A H 0.1821 0.1963 0.5718 0.050 Uiso 1 1 calc R . .
C37A C 0.0908(2) 0.1948(2) 0.6591(2) 0.0348(9) Uani 1 1 d . . .
C38A C 0.0373(3) 0.2409(2) 0.6966(2) 0.0385(10) Uani 1 1 d . . .
H38A H 0.0012 0.2219 0.7397 0.046 Uiso 1 1 calc R . .
C39A C 0.0355(3) 0.3124(2) 0.6731(2) 0.0400(10) Uani 1 1 d . . .
H39A H -0.0024 0.3421 0.7001 0.048 Uiso 1 1 calc R . .
C40A C 0.0941(3) 0.1141(2) 0.6836(2) 0.0387(10) Uani 1 1 d . . .
H40A H 0.0976 0.0887 0.6443 0.046 Uiso 1 1 calc R . .
C41A C 0.0239(3) 0.0852(3) 0.7429(2) 0.0441(11) Uani 1 1 d . . .
H41A H 0.0259 0.0323 0.7503 0.066 Uiso 1 1 calc R . .
H41B H -0.0222 0.1013 0.7323 0.066 Uiso 1 1 calc R . .
H41C H 0.0225 0.1034 0.7845 0.066 Uiso 1 1 calc R . .
C42A C 0.1664(3) 0.0950(3) 0.7008(3) 0.0556(13) Uani 1 1 d . . .
H42A H 0.1639 0.1168 0.7409 0.083 Uiso 1 1 calc R . .
H42B H 0.2112 0.1136 0.6617 0.083 Uiso 1 1 calc R . .
H42C H 0.1707 0.0424 0.7110 0.083 Uiso 1 1 calc R . .
C43A C 0.1270(3) 0.7432(3) 0.5886(2) 0.0460(12) Uani 1 1 d . . .
H43A H 0.1402 0.7233 0.5455 0.069 Uiso 1 1 calc R . .
H43B H 0.1703 0.7711 0.5876 0.069 Uiso 1 1 calc R . .
H43C H 0.0821 0.7749 0.5940 0.069 Uiso 1 1 calc R . .
C44A C 0.1095(3) 0.6831(2) 0.6471(2) 0.0391(10) Uani 1 1 d . . .
C45A C 0.1340(3) 0.6735(2) 0.7028(2) 0.0413(11) Uani 1 1 d . . .
H45A H 0.1651 0.7052 0.7127 0.050 Uiso 1 1 calc R . .
C46A C 0.1035(3) 0.6076(2) 0.7415(2) 0.0335(9) Uani 1 1 d . . .
C47A C 0.1177(3) 0.5719(2) 0.8040(2) 0.0361(10) Uani 1 1 d . . .
C48A C 0.1872(3) 0.5826(2) 0.8112(2) 0.0429(11) Uani 1 1 d . . .
H48A H 0.2250 0.6118 0.7758 0.051 Uiso 1 1 calc R . .
C49A C 0.2020(3) 0.5510(3) 0.8695(2) 0.0497(12) Uani 1 1 d . . .
H49A H 0.2500 0.5592 0.8734 0.060 Uiso 1 1 calc R . .
C50A C 0.1490(3) 0.5080(3) 0.9220(2) 0.0470(12) Uani 1 1 d . . .
C51A C 0.0806(3) 0.4971(2) 0.9148(2) 0.0466(12) Uani 1 1 d . . .
H51A H 0.0436 0.4670 0.9501 0.056 Uiso 1 1 calc R . .
C52A C 0.0634(3) 0.5293(2) 0.8563(2) 0.0409(11) Uani 1 1 d . . .
H52A H 0.0150 0.5217 0.8529 0.049 Uiso 1 1 calc R . .
C53A C 0.1668(4) 0.4715(3) 0.9843(2) 0.0623(16) Uani 1 1 d . . .
H53A H 0.1169 0.4620 1.0227 0.075 Uiso 1 1 calc R . .
C54A C 0.2044(4) 0.3998(3) 0.9713(3) 0.0703(18) Uani 1 1 d . . .
H54A H 0.1738 0.3720 0.9544 0.105 Uiso 1 1 calc R . .
H54B H 0.2082 0.3732 1.0141 0.105 Uiso 1 1 calc R . .
H54C H 0.2557 0.4072 0.9369 0.105 Uiso 1 1 calc R . .
C55A C 0.2128(9) 0.5174(4) 1.0071(5) 0.192(7) Uani 1 1 d . . .
H55A H 0.2176 0.5660 0.9806 0.289 Uiso 1 1 calc R . .
H55B H 0.2638 0.4960 0.9998 0.289 Uiso 1 1 calc R . .
H55C H 0.1872 0.5206 1.0560 0.289 Uiso 1 1 calc R . .
C56A C -0.1060(3) 0.7068(2) 0.5783(2) 0.0439(11) Uani 1 1 d . . .
H56A H -0.0761 0.7418 0.5886 0.066 Uiso 1 1 calc R . .
H56B H -0.1555 0.7284 0.5791 0.066 Uiso 1 1 calc R . .
H56C H -0.0780 0.6937 0.5328 0.066 Uiso 1 1 calc R . .
C57A C -0.1191(3) 0.6401(2) 0.6314(2) 0.0342(10) Uani 1 1 d . . .
C58A C -0.1857(3) 0.6074(2) 0.6723(2) 0.0373(10) Uani 1 1 d . . .
H58A H -0.2357 0.6223 0.6735 0.045 Uiso 1 1 calc R . .
C59A C -0.1669(3) 0.5477(2) 0.7122(2) 0.0352(10) Uani 1 1 d . . .
C60A C -0.2209(3) 0.4933(2) 0.7599(2) 0.0415(11) Uani 1 1 d . . .
C61A C -0.2783(3) 0.4716(3) 0.7395(3) 0.0572(14) Uani 1 1 d . . .
H61A H -0.2832 0.4939 0.6974 0.069 Uiso 1 1 calc R . .
C62A C -0.3288(3) 0.4172(3) 0.7805(3) 0.0674(16) Uani 1 1 d . . .
H62A H -0.3678 0.4029 0.7658 0.081 Uiso 1 1 calc R . .
C63A C -0.3233(3) 0.3837(3) 0.8419(3) 0.0623(15) Uani 1 1 d . . .
C64A C -0.2659(3) 0.4057(3) 0.8624(2) 0.0481(12) Uani 1 1 d . . .
H64A H -0.2613 0.3833 0.9046 0.058 Uiso 1 1 calc R . .
C65A C -0.2149(3) 0.4601(2) 0.8219(2) 0.0372(10) Uani 1 1 d . . .
H65A H -0.1760 0.4746 0.8366 0.045 Uiso 1 1 calc R . .
C66A C -0.3788(4) 0.3231(4) 0.8841(3) 0.082(2) Uani 1 1 d . . .
H66A H -0.4295 0.3436 0.8838 0.098 Uiso 1 1 calc R . .
C67A C -0.3897(5) 0.3073(4) 0.9538(4) 0.109(3) Uani 1 1 d . . .
H67A H -0.4298 0.2707 0.9757 0.164 Uiso 1 1 calc R . .
H67B H -0.4053 0.3513 0.9750 0.164 Uiso 1 1 calc R . .
H67C H -0.3419 0.2887 0.9598 0.164 Uiso 1 1 calc R . .
C68A C -0.3688(3) 0.2583(3) 0.8455(3) 0.0636(15) Uani 1 1 d . . .
H68A H -0.3161 0.2403 0.8345 0.095 Uiso 1 1 calc R . .
H68B H -0.3798 0.2734 0.8031 0.095 Uiso 1 1 calc R . .
H68C H -0.4042 0.2199 0.8744 0.095 Uiso 1 1 calc R . .
Zn2 Zn 0.23792(3) -0.04468(2) 1.21428(2) 0.03154(14) Uani 1 1 d . . .
O1B O 0.26706(17) 0.00369(15) 1.11913(14) 0.0363(7) Uani 1 1 d . . .
O2B O 0.28429(16) 0.05313(15) 1.22363(14) 0.0343(6) Uani 1 1 d . . .
C1B C 0.2984(2) 0.0667(2) 1.1080(2) 0.0346(9) Uani 1 1 d . . .
C2B C 0.3066(2) 0.0942(2) 1.1663(2) 0.0335(9) Uani 1 1 d . . .
C3B C 0.3397(2) 0.1647(2) 1.1553(2) 0.0362(10) Uani 1 1 d . . .
C4B C 0.3618(2) 0.2014(2) 1.0903(2) 0.0399(10) Uani 1 1 d . . .
H4B H 0.3835 0.2480 1.0827 0.048 Uiso 1 1 calc R . .
C5B C 0.3548(3) 0.1749(2) 1.0329(2) 0.0377(10) Uani 1 1 d . . .
C6B C 0.3222(2) 0.1086(2) 1.0427(2) 0.0362(10) Uani 1 1 d . . .
H6B H 0.3156 0.0910 1.0052 0.043 Uiso 1 1 calc R . .
C7B C 0.3839(2) 0.2165(2) 0.9628(2) 0.0419(11) Uani 1 1 d . . .
C8B C 0.3815(3) 0.2920(3) 0.9509(3) 0.0492(12) Uani 1 1 d . . .
H8B H 0.3612 0.3182 0.9885 0.059 Uiso 1 1 calc R . .
C9B C 0.4084(3) 0.3290(3) 0.8845(3) 0.0573(14) Uani 1 1 d . . .
H9B H 0.4070 0.3804 0.8778 0.069 Uiso 1 1 calc R . .
C10B C 0.4376(3) 0.2930(3) 0.8272(3) 0.0518(13) Uani 1 1 d . . .
C11B C 0.4394(3) 0.2184(3) 0.8402(3) 0.0524(13) Uani 1 1 d . . .
H11B H 0.4594 0.1920 0.8028 0.063 Uiso 1 1 calc R . .
C12B C 0.4131(3) 0.1812(3) 0.9062(2) 0.0470(12) Uani 1 1 d . . .
H12B H 0.4151 0.1299 0.9127 0.056 Uiso 1 1 calc R . .
C13B C 0.4699(3) 0.3305(3) 0.7557(3) 0.0637(16) Uani 1 1 d . . .
C14B C 0.5015(4) 0.3952(4) 0.7397(3) 0.081(2) Uani 1 1 d . . .
H14B H 0.4977 0.4221 0.7754 0.097 Uiso 1 1 calc R . .
C15B C 0.5412(4) 0.4260(4) 0.6702(4) 0.093(3) Uani 1 1 d . . .
H15B H 0.5660 0.4713 0.6608 0.112 Uiso 1 1 calc R . .
C16B C 0.5439(4) 0.3914(5) 0.6176(4) 0.086(2) Uani 1 1 d . . .
C17B C 0.5031(4) 0.3268(4) 0.6312(3) 0.0790(19) Uani 1 1 d . . .
H17B H 0.5003 0.3047 0.5945 0.095 Uiso 1 1 calc R . .
C18B C 0.4667(3) 0.2952(4) 0.6993(3) 0.0696(17) Uani 1 1 d . . .
H18B H 0.4399 0.2510 0.7089 0.083 Uiso 1 1 calc R . .
C19B C 0.5892(4) 0.4193(5) 0.5456(4) 0.098(3) Uani 1 1 d . . .
N1B N 0.6526(4) 0.4513(4) 0.5215(3) 0.101(2) Uani 1 1 d . . .
O3B O 0.6872(4) 0.4723(5) 0.5618(4) 0.178(4) Uani 1 1 d . . .
C20B C 0.6823(4) 0.4740(4) 0.4477(3) 0.0739(19) Uani 1 1 d D . .
C21B C 0.6373(5) 0.4313(6) 0.4225(4) 0.128(4) Uani 1 1 d D . .
N2B N 0.5762(4) 0.4047(5) 0.4890(3) 0.115(2) Uani 1 1 d . . .
O4B O 0.5164(4) 0.3706(5) 0.4868(3) 0.145(3) Uani 1 1 d . . .
C22B C 0.3486(3) 0.1941(2) 1.2165(2) 0.0432(11) Uani 1 1 d . . .
C23B C 0.4035(3) 0.1436(3) 1.2442(3) 0.0500(12) Uani 1 1 d . . .
H23D H 0.4533 0.1417 1.2077 0.075 Uiso 1 1 calc R . .
H23E H 0.3819 0.0949 1.2596 0.075 Uiso 1 1 calc R . .
H23F H 0.4100 0.1622 1.2828 0.075 Uiso 1 1 calc R . .
C24B C 0.2713(3) 0.1970(3) 1.2740(2) 0.0468(11) Uani 1 1 d . . .
H24D H 0.2787 0.2139 1.3131 0.070 Uiso 1 1 calc R . .
H24E H 0.2488 0.1486 1.2884 0.070 Uiso 1 1 calc R . .
H24F H 0.2370 0.2303 1.2574 0.070 Uiso 1 1 calc R . .
C25B C 0.3830(3) 0.2699(3) 1.1954(3) 0.0589(14) Uani 1 1 d . . .
H25D H 0.4341 0.2682 1.1606 0.088 Uiso 1 1 calc R . .
H25E H 0.3868 0.2873 1.2356 0.088 Uiso 1 1 calc R . .
H25F H 0.3501 0.3026 1.1765 0.088 Uiso 1 1 calc R . .
C26B C 0.7648(5) 0.4531(9) 0.4253(7) 0.230(6) Uani 1 1 d D . .
H26D H 0.7725 0.4116 0.4571 0.346 Uiso 1 1 calc R . .
H26E H 0.7955 0.4939 0.4251 0.346 Uiso 1 1 calc R . .
H26F H 0.7807 0.4401 0.3790 0.346 Uiso 1 1 calc R . .
C27B C 0.6764(12) 0.5559(5) 0.4351(6) 0.263(8) Uani 1 1 d D . .
H27D H 0.7133 0.5772 0.4502 0.395 Uiso 1 1 calc R . .
H27E H 0.6245 0.5711 0.4609 0.395 Uiso 1 1 calc R . .
H27F H 0.6875 0.5723 0.3860 0.395 Uiso 1 1 calc R . .
C28B C 0.6766(6) 0.3618(8) 0.3988(7) 0.230(6) Uani 1 1 d D . .
H28D H 0.6421 0.3209 0.4220 0.346 Uiso 1 1 calc R . .
H28E H 0.7235 0.3544 0.4100 0.346 Uiso 1 1 calc R . .
H28F H 0.6894 0.3653 0.3491 0.346 Uiso 1 1 calc R . .
C29B C 0.6091(10) 0.4517(8) 0.3638(6) 0.263(8) Uani 1 1 d D . .
H29D H 0.5639 0.4829 0.3775 0.395 Uiso 1 1 calc R . .
H29E H 0.5956 0.4079 0.3506 0.395 Uiso 1 1 calc R . .
H29F H 0.6494 0.4776 0.3248 0.395 Uiso 1 1 calc R . .
B1B B 0.1766(3) -0.1724(3) 1.3245(2) 0.0339(11) Uani 1 1 d . . .
H1B H 0.1566 -0.2139 1.3619 0.041 Uiso 1 1 calc R . .
N3B N 0.14340(19) -0.04051(17) 1.29970(16) 0.0302(7) Uani 1 1 d . . .
N4B N 0.12727(19) -0.10480(18) 1.34311(16) 0.0306(7) Uani 1 1 d . . .
N5B N 0.3031(2) -0.11000(18) 1.26010(17) 0.0351(8) Uani 1 1 d . . .
N6B N 0.2614(2) -0.15947(18) 1.31362(16) 0.0334(8) Uani 1 1 d . . .
N7B N 0.1805(2) -0.13674(18) 1.20141(16) 0.0332(8) Uani 1 1 d . . .
N8B N 0.1730(2) -0.19096(18) 1.25627(17) 0.0338(8) Uani 1 1 d . . .
C30B C 0.0305(3) -0.1560(2) 1.4552(2) 0.0412(11) Uani 1 1 d . . .
H30D H 0.0676 -0.1715 1.4781 0.062 Uiso 1 1 calc R . .
H30E H 0.0186 -0.1968 1.4366 0.062 Uiso 1 1 calc R . .
H30F H -0.0165 -0.1392 1.4883 0.062 Uiso 1 1 calc R . .
C31B C 0.0637(2) -0.0956(2) 1.3978(2) 0.0328(9) Uani 1 1 d . . .
C32B C 0.0398(2) -0.0255(2) 1.3898(2) 0.0354(9) Uani 1 1 d . . .
H32B H -0.0028 -0.0038 1.4207 0.042 Uiso 1 1 calc R . .
C33B C 0.0906(2) 0.0083(2) 1.32717(19) 0.0305(9) Uani 1 1 d . . .
C34B C 0.0908(2) 0.0823(2) 1.2917(2) 0.0302(9) Uani 1 1 d . . .
C35B C 0.0603(3) 0.1394(2) 1.3286(2) 0.0368(10) Uani 1 1 d . . .
H35B H 0.0390 0.1300 1.3772 0.044 Uiso 1 1 calc R . .
C36B C 0.0605(3) 0.2097(2) 1.2954(2) 0.0385(10) Uani 1 1 d . . .
H36B H 0.0384 0.2474 1.3216 0.046 Uiso 1 1 calc R . .
C37B C 0.0925(3) 0.2259(2) 1.2244(2) 0.0358(10) Uani 1 1 d . . .
C38B C 0.1226(2) 0.1686(2) 1.1877(2) 0.0348(9) Uani 1 1 d . . .
H38B H 0.1448 0.1780 1.1391 0.042 Uiso 1 1 calc R . .
C39B C 0.1208(2) 0.0987(2) 1.2207(2) 0.0338(9) Uani 1 1 d . . .
H39B H 0.1406 0.0607 1.1943 0.041 Uiso 1 1 calc R . .
C40B C 0.0947(3) 0.3035(2) 1.1893(2) 0.0429(11) Uani 1 1 d . . .
H40B H 0.0623 0.3331 1.2246 0.051 Uiso 1 1 calc R . .
C41B C 0.1757(3) 0.3334(3) 1.1629(3) 0.0500(12) Uani 1 1 d . . .
H41D H 0.2087 0.3060 1.1275 0.075 Uiso 1 1 calc R . .
H41E H 0.1954 0.3290 1.2008 0.075 Uiso 1 1 calc R . .
H41F H 0.1750 0.3844 1.1433 0.075 Uiso 1 1 calc R . .
C42B C 0.0611(3) 0.3107(3) 1.1332(3) 0.0527(13) Uani 1 1 d . . .
H42D H 0.0896 0.2798 1.0991 0.079 Uiso 1 1 calc R . .
H42E H 0.0644 0.3612 1.1111 0.079 Uiso 1 1 calc R . .
H42F H 0.0073 0.2960 1.1527 0.079 Uiso 1 1 calc R . .
C43B C 0.2798(3) -0.2502(3) 1.4071(3) 0.0670(17) Uani 1 1 d . . .
H43D H 0.2432 -0.2301 1.4462 0.100 Uiso 1 1 calc R . .
H43E H 0.3237 -0.2708 1.4192 0.100 Uiso 1 1 calc R . .
H43F H 0.2550 -0.2882 1.3952 0.100 Uiso 1 1 calc R . .
C44B C 0.3064(3) -0.1922(3) 1.3475(2) 0.0415(11) Uani 1 1 d . . .
C45B C 0.3784(3) -0.1619(3) 1.3165(2) 0.0446(11) Uani 1 1 d . . .
H45B H 0.4222 -0.1733 1.3295 0.053 Uiso 1 1 calc R . .
C46B C 0.3733(2) -0.1109(2) 1.2619(2) 0.0350(10) Uani 1 1 d . . .
C47B C 0.4344(2) -0.0638(2) 1.2119(2) 0.0367(10) Uani 1 1 d . . .
C48B C 0.4954(3) -0.0437(3) 1.2294(2) 0.0429(11) Uani 1 1 d . . .
H48B H 0.4976 -0.0610 1.2736 0.051 Uiso 1 1 calc R . .
C49B C 0.5523(3) 0.0011(3) 1.1831(2) 0.0474(12) Uani 1 1 d . . .
H49B H 0.5938 0.0131 1.1957 0.057 Uiso 1 1 calc R . .
C50B C 0.5504(3) 0.0294(3) 1.1180(2) 0.0424(11) Uani 1 1 d . . .
C51B C 0.4904(3) 0.0086(3) 1.1008(2) 0.0431(11) Uani 1 1 d . . .
H51B H 0.4880 0.0265 1.0567 0.052 Uiso 1 1 calc R . .
C52B C 0.4337(3) -0.0377(2) 1.1463(2) 0.0422(11) Uani 1 1 d . . .
H52B H 0.3939 -0.0517 1.1325 0.051 Uiso 1 1 calc R . .
C53B C 0.6127(3) 0.0817(3) 1.0696(3) 0.0505(12) Uani 1 1 d . . .
H53B H 0.6630 0.0586 1.0678 0.061 Uiso 1 1 calc R . .
C54B C 0.6131(3) 0.0962(3) 0.9969(3) 0.0604(14) Uani 1 1 d . . .
H54D H 0.5667 0.1230 0.9957 0.091 Uiso 1 1 calc R . .
H54E H 0.6147 0.0502 0.9798 0.091 Uiso 1 1 calc R . .
H54F H 0.6583 0.1248 0.9679 0.091 Uiso 1 1 calc R . .
C55B C 0.6084(4) 0.1512(3) 1.0981(3) 0.0709(17) Uani 1 1 d . . .
H55D H 0.5573 0.1726 1.1061 0.106 Uiso 1 1 calc R . .
H55E H 0.6468 0.1849 1.0653 0.106 Uiso 1 1 calc R . .
H55F H 0.6183 0.1413 1.1415 0.106 Uiso 1 1 calc R . .
C56B C 0.1523(3) -0.3224(2) 1.2903(2) 0.0476(12) Uani 1 1 d . . .
H56D H 0.1997 -0.3306 1.3007 0.071 Uiso 1 1 calc R . .
H56E H 0.1437 -0.3631 1.2699 0.071 Uiso 1 1 calc R . .
H56F H 0.1093 -0.3182 1.3327 0.071 Uiso 1 1 calc R . .
C57B C 0.1589(3) -0.2546(2) 1.2413(2) 0.0372(10) Uani 1 1 d . . .
C58B C 0.1553(3) -0.2425(2) 1.1763(2) 0.0381(10) Uani 1 1 d . . .
H58B H 0.1462 -0.2773 1.1517 0.046 Uiso 1 1 calc R . .
C59B C 0.1678(2) -0.1681(2) 1.1535(2) 0.0331(9) Uani 1 1 d . . .
C60B C 0.1645(2) -0.1262(2) 1.0894(2) 0.0326(9) Uani 1 1 d . . .
C61B C 0.1820(2) -0.1573(2) 1.0302(2) 0.0370(10) Uani 1 1 d . . .
H61B H 0.1968 -0.2068 1.0309 0.044 Uiso 1 1 calc R . .
C62B C 0.1783(3) -0.1178(2) 0.9708(2) 0.0400(10) Uani 1 1 d . . .
H62B H 0.1920 -0.1404 0.9308 0.048 Uiso 1 1 calc R . .
C63B C 0.1556(2) -0.0468(2) 0.9671(2) 0.0358(10) Uani 1 1 d . . .
C64B C 0.1360(3) -0.0154(2) 1.0269(2) 0.0391(10) Uani 1 1 d . . .
H64B H 0.1196 0.0336 1.0262 0.047 Uiso 1 1 calc R . .
C65B C 0.1401(3) -0.0545(2) 1.0871(2) 0.0362(10) Uani 1 1 d . . .
H65B H 0.1261 -0.0321 1.1273 0.043 Uiso 1 1 calc R . .
C66B C 0.1538(3) -0.0038(3) 0.9002(2) 0.0445(11) Uani 1 1 d . . .
H66B H 0.1465 -0.0388 0.8717 0.053 Uiso 1 1 calc R . .
C67B C 0.2299(5) 0.0327(7) 0.8614(5) 0.194(7) Uani 1 1 d . . .
H67D H 0.2338 0.0745 0.8828 0.292 Uiso 1 1 calc R . .
H67E H 0.2338 0.0490 0.8137 0.292 Uiso 1 1 calc R . .
H67F H 0.2714 -0.0015 0.8627 0.292 Uiso 1 1 calc R . .
C68B C 0.0929(5) 0.0503(5) 0.9070(3) 0.114(3) Uani 1 1 d . . .
H68D H 0.0438 0.0281 0.9362 0.172 Uiso 1 1 calc R . .
H68E H 0.0906 0.0693 0.8616 0.172 Uiso 1 1 calc R . .
H68F H 0.1034 0.0899 0.9278 0.172 Uiso 1 1 calc R . .
C1X C 0.3782(13) 0.3662(8) 1.4043(7) 0.265(12) Uani 1 1 d . . .
H1X1 H 0.4139 0.3695 1.4292 0.318 Uiso 1 1 calc R . .
H1X2 H 0.3383 0.4039 1.4171 0.318 Uiso 1 1 calc R . .
Cl1X Cl 0.4274(3) 0.3836(3) 1.3180(3) 0.232(2) Uani 1 1 d . . .
Cl2X Cl 0.3381(3) 0.2879(3) 1.4288(3) 0.260(3) Uani 1 1 d . . .
C1Y C 0.4852(14) 0.4846(10) 1.0531(11) 0.310(16) Uani 0.50 1 d PDU A -1
H1Y1 H 0.5327 0.4832 1.0130 0.372 Uiso 0.50 1 calc PR A -1
H1Y2 H 0.4666 0.5352 1.0538 0.372 Uiso 0.50 1 calc PR A -1
Cl1Y Cl 0.5017(7) 0.4503(5) 1.1294(6) 0.246(4) Uani 0.50 1 d PDU A -1
Cl2Y Cl 0.4152(8) 0.4284(5) 1.0492(5) 0.271(5) Uani 0.50 1 d PDU A -1

loop_
_atom_site_aniso_label
_atom_site_aniso_U_11
_atom_site_aniso_U_22
_atom_site_aniso_U_33
_atom_site_aniso_U_23
_atom_site_aniso_U_13
_atom_site_aniso_U_12
Zn1 0.0433(3) 0.0274(3) 0.0215(2) 0.00125(18) -0.0109(2) -0.0003(2)
O1A 0.0384(16) 0.0373(17) 0.0311(15) 0.0062(13) -0.0102(13) 0.0026(13)
O2A 0.0416(16) 0.0306(15) 0.0231(14) 0.0015(11) -0.0099(12) -0.0004(12)
C1A 0.037(2) 0.032(2) 0.030(2) 0.0024(17) -0.0115(18) -0.0005(18)
C2A 0.040(2) 0.025(2) 0.024(2) -0.0015(16) -0.0120(17) 0.0004(17)
C3A 0.040(2) 0.030(2) 0.033(2) -0.0024(17) -0.0159(19) -0.0006(18)
C4A 0.043(2) 0.026(2) 0.032(2) 0.0024(17) -0.0150(19) -0.0010(18)
C5A 0.045(2) 0.026(2) 0.032(2) -0.0003(17) -0.0162(19) -0.0003(18)
C6A 0.037(2) 0.036(2) 0.029(2) 0.0028(18) -0.0110(18) -0.0003(18)
C7A 0.039(2) 0.031(2) 0.026(2) -0.0012(17) -0.0120(18) -0.0039(18)
C8A 0.043(2) 0.029(2) 0.030(2) 0.0027(17) -0.0126(19) -0.0040(18)
C9A 0.046(3) 0.028(2) 0.036(2) 0.0048(18) -0.015(2) -0.0005(19)
C10A 0.045(2) 0.028(2) 0.030(2) 0.0039(17) -0.0160(19) -0.0075(18)
C11A 0.044(3) 0.035(2) 0.032(2) -0.0043(18) -0.0107(19) 0.0004(19)
C12A 0.049(3) 0.028(2) 0.033(2) 0.0004(17) -0.019(2) 0.0009(19)
C13A 0.052(3) 0.030(2) 0.030(2) -0.0020(18) -0.009(2) -0.0090(19)
C14A 0.049(3) 0.030(2) 0.030(2) 0.0044(18) -0.008(2) -0.0049(19)
C15A 0.054(3) 0.036(3) 0.031(2) -0.0007(19) -0.011(2) -0.005(2)
C16A 0.053(3) 0.039(3) 0.032(2) -0.0018(19) -0.014(2) -0.010(2)
C17A 0.043(3) 0.063(3) 0.042(3) -0.006(2) -0.003(2) -0.013(2)
C18A 0.045(3) 0.056(3) 0.038(3) -0.003(2) -0.017(2) -0.004(2)
C19A 0.052(3) 0.048(3) 0.033(2) -0.009(2) -0.010(2) -0.008(2)
N1A 0.056(2) 0.038(2) 0.032(2) 0.0028(16) -0.0123(18) -0.0090(18)
O3A 0.066(2) 0.047(2) 0.0435(19) 0.0023(15) -0.0188(17) -0.0196(17)
C20A 0.053(3) 0.041(3) 0.029(2) 0.0009(19) -0.002(2) -0.008(2)
C21A 0.069(4) 0.064(4) 0.026(2) -0.001(2) -0.006(2) -0.012(3)
N2A 0.075(3) 0.071(3) 0.030(2) -0.001(2) -0.014(2) -0.027(2)
O4A 0.081(3) 0.119(4) 0.045(2) 0.002(2) -0.022(2) -0.046(3)
C22A 0.041(2) 0.030(2) 0.035(2) -0.0034(18) -0.0158(19) 0.0007(18)
C23A 0.043(2) 0.036(2) 0.034(2) -0.0002(18) -0.0133(19) -0.0070(19)
C24A 0.047(3) 0.044(3) 0.042(3) -0.013(2) -0.016(2) 0.005(2)
C25A 0.043(3) 0.046(3) 0.044(3) -0.001(2) -0.016(2) 0.006(2)
C26A 0.060(3) 0.061(3) 0.041(3) -0.013(2) -0.018(2) 0.005(3)
C27A 0.087(4) 0.036(3) 0.038(3) 0.002(2) 0.000(3) -0.004(3)
C28A 0.060(4) 0.130(6) 0.054(4) -0.012(4) -0.017(3) 0.005(4)
C29A 0.122(6) 0.108(6) 0.050(4) 0.004(4) -0.023(4) -0.064(5)
B1A 0.057(3) 0.029(3) 0.024(2) 0.0065(19) -0.015(2) -0.004(2)
N3A 0.046(2) 0.034(2) 0.0219(17) 0.0012(14) -0.0116(15) 0.0019(16)
N4A 0.048(2) 0.0309(19) 0.0262(18) 0.0024(14) -0.0142(16) 0.0016(16)
N5A 0.046(2) 0.0271(18) 0.0184(16) 0.0026(13) -0.0089(15) 0.0012(15)
N6A 0.046(2) 0.0293(19) 0.0227(17) 0.0039(14) -0.0112(15) -0.0029(15)
N7A 0.050(2) 0.0265(18) 0.0256(17) 0.0019(14) -0.0165(16) -0.0014(15)
N8A 0.048(2) 0.0290(19) 0.0243(17) 0.0031(14) -0.0155(16) -0.0004(16)
C30A 0.077(4) 0.044(3) 0.024(2) 0.0020(19) -0.015(2) -0.004(2)
C31A 0.056(3) 0.045(3) 0.022(2) -0.0036(18) -0.014(2) 0.004(2)
C32A 0.065(3) 0.041(3) 0.026(2) -0.0075(19) -0.017(2) 0.003(2)
C33A 0.048(3) 0.035(2) 0.027(2) -0.0058(18) -0.0145(19) 0.0044(19)
C34A 0.052(3) 0.035(2) 0.025(2) -0.0050(17) -0.0154(19) 0.002(2)
C35A 0.057(3) 0.040(3) 0.028(2) -0.0071(19) -0.017(2) 0.004(2)
C36A 0.053(3) 0.041(3) 0.036(2) -0.015(2) -0.018(2) 0.010(2)
C37A 0.040(2) 0.034(2) 0.036(2) -0.0073(18) -0.019(2) -0.0004(18)
C38A 0.049(3) 0.036(2) 0.033(2) -0.0064(19) -0.016(2) -0.002(2)
C39A 0.046(3) 0.037(3) 0.036(2) -0.0107(19) -0.011(2) 0.003(2)
C40A 0.043(3) 0.037(2) 0.041(3) -0.009(2) -0.021(2) 0.0046(19)
C41A 0.058(3) 0.036(3) 0.042(3) -0.005(2) -0.022(2) 0.001(2)
C42A 0.065(3) 0.036(3) 0.076(4) -0.003(3) -0.040(3) 0.002(2)
C43A 0.059(3) 0.041(3) 0.031(2) 0.011(2) -0.012(2) -0.012(2)
C44A 0.053(3) 0.031(2) 0.032(2) 0.0034(18) -0.015(2) -0.001(2)
C45A 0.059(3) 0.034(2) 0.033(2) 0.0013(19) -0.021(2) -0.004(2)
C46A 0.048(3) 0.028(2) 0.023(2) 0.0008(16) -0.0131(18) 0.0012(18)
C47A 0.058(3) 0.028(2) 0.025(2) -0.0032(17) -0.018(2) 0.0030(19)
C48A 0.058(3) 0.037(3) 0.035(2) -0.0034(19) -0.020(2) 0.003(2)
C49A 0.072(3) 0.044(3) 0.043(3) -0.013(2) -0.031(3) 0.013(2)
C50A 0.073(4) 0.040(3) 0.030(2) -0.009(2) -0.023(2) 0.021(2)
C51A 0.081(4) 0.029(2) 0.021(2) -0.0013(17) -0.009(2) 0.008(2)
C52A 0.064(3) 0.027(2) 0.029(2) -0.0048(18) -0.014(2) 0.006(2)
C53A 0.095(4) 0.064(4) 0.024(2) -0.006(2) -0.020(3) 0.031(3)
C54A 0.109(5) 0.064(4) 0.039(3) -0.011(3) -0.032(3) 0.041(3)
C55A 0.48(2) 0.066(5) 0.139(8) -0.012(5) -0.241(12) 0.010(8)
C56A 0.063(3) 0.036(3) 0.034(2) 0.0034(19) -0.024(2) 0.006(2)
C57A 0.055(3) 0.026(2) 0.025(2) -0.0044(16) -0.019(2) 0.0049(19)
C58A 0.048(3) 0.035(2) 0.035(2) -0.0056(18) -0.022(2) 0.003(2)
C59A 0.048(3) 0.031(2) 0.031(2) -0.0049(17) -0.019(2) -0.0010(19)
C60A 0.045(3) 0.037(3) 0.043(3) 0.000(2) -0.018(2) 0.000(2)
C61A 0.054(3) 0.069(4) 0.054(3) 0.000(3) -0.026(3) -0.014(3)
C62A 0.060(4) 0.082(4) 0.065(4) 0.004(3) -0.031(3) -0.023(3)
C63A 0.059(3) 0.061(4) 0.063(4) -0.005(3) -0.015(3) -0.021(3)
C64A 0.052(3) 0.048(3) 0.038(3) 0.003(2) -0.011(2) -0.007(2)
C65A 0.043(2) 0.033(2) 0.037(2) -0.0043(18) -0.015(2) -0.0001(19)
C66A 0.077(4) 0.090(5) 0.068(4) 0.001(4) -0.012(3) -0.033(4)
C67A 0.126(7) 0.089(6) 0.078(5) 0.011(4) 0.005(5) -0.041(5)
C68A 0.058(3) 0.061(4) 0.069(4) -0.004(3) -0.019(3) -0.013(3)
Zn2 0.0403(3) 0.0265(3) 0.0221(2) 0.00450(18) -0.0066(2) -0.0032(2)
O1B 0.0468(17) 0.0308(16) 0.0258(15) 0.0039(12) -0.0079(13) -0.0082(13)
O2B 0.0414(16) 0.0311(16) 0.0256(14) 0.0029(12) -0.0079(12) -0.0034(12)
C1B 0.036(2) 0.030(2) 0.032(2) 0.0032(17) -0.0080(18) -0.0043(18)
C2B 0.033(2) 0.033(2) 0.031(2) -0.0012(18) -0.0076(18) -0.0022(17)
C3B 0.037(2) 0.030(2) 0.036(2) 0.0019(18) -0.0079(19) -0.0050(18)
C4B 0.038(2) 0.032(2) 0.043(3) 0.0042(19) -0.010(2) -0.0040(19)
C5B 0.041(2) 0.031(2) 0.034(2) 0.0066(18) -0.0083(19) -0.0018(18)
C6B 0.039(2) 0.033(2) 0.030(2) 0.0048(17) -0.0068(18) -0.0046(18)
C7B 0.030(2) 0.042(3) 0.041(3) 0.011(2) -0.0032(19) -0.0057(19)
C8B 0.046(3) 0.040(3) 0.050(3) 0.012(2) -0.008(2) -0.009(2)
C9B 0.050(3) 0.042(3) 0.064(4) 0.024(3) -0.012(3) -0.005(2)
C10B 0.036(3) 0.057(3) 0.045(3) 0.018(2) -0.004(2) 0.001(2)
C11B 0.042(3) 0.059(3) 0.039(3) 0.013(2) -0.003(2) 0.003(2)
C12B 0.047(3) 0.043(3) 0.035(3) 0.011(2) -0.003(2) -0.004(2)
C13B 0.049(3) 0.066(4) 0.054(3) 0.027(3) -0.006(3) 0.003(3)
C14B 0.089(5) 0.094(5) 0.059(4) 0.027(3) -0.033(3) -0.042(4)
C15B 0.102(5) 0.117(6) 0.070(4) 0.046(4) -0.056(4) -0.061(5)
C16B 0.057(4) 0.116(6) 0.061(4) 0.037(4) -0.012(3) -0.007(4)
C17B 0.076(4) 0.096(5) 0.055(4) 0.008(3) -0.018(3) -0.005(4)
C18B 0.064(4) 0.079(4) 0.050(3) 0.002(3) -0.006(3) -0.001(3)
C19B 0.057(4) 0.147(7) 0.082(5) 0.046(5) -0.038(4) -0.021(4)
N1B 0.079(4) 0.139(6) 0.065(4) 0.042(4) -0.023(3) -0.021(4)
O3B 0.154(6) 0.272(10) 0.103(5) 0.076(6) -0.063(5) -0.117(7)
C20B 0.074(4) 0.076(4) 0.045(3) 0.010(3) 0.002(3) 0.013(3)
C21B 0.070(5) 0.227(12) 0.062(5) 0.017(6) -0.007(4) -0.010(6)
N2B 0.089(5) 0.179(8) 0.055(4) -0.011(4) 0.002(3) -0.010(5)
O4B 0.111(5) 0.232(9) 0.085(4) -0.008(5) -0.024(4) -0.045(5)
C22B 0.048(3) 0.037(3) 0.041(3) -0.004(2) -0.011(2) -0.007(2)
C23B 0.051(3) 0.053(3) 0.045(3) -0.006(2) -0.015(2) -0.005(2)
C24B 0.054(3) 0.040(3) 0.047(3) -0.012(2) -0.016(2) -0.001(2)
C25B 0.074(4) 0.046(3) 0.055(3) -0.004(2) -0.019(3) -0.019(3)
C26B 0.087(5) 0.415(18) 0.221(10) -0.223(12) -0.017(6) -0.007(7)
C27B 0.43(2) 0.185(10) 0.096(6) 0.041(6) -0.031(9) 0.071(12)
C28B 0.087(5) 0.415(18) 0.221(10) -0.223(12) -0.017(6) -0.007(7)
C29B 0.43(2) 0.185(10) 0.096(6) 0.041(6) -0.031(9) 0.071(12)
B1B 0.044(3) 0.026(2) 0.027(2) 0.0038(19) -0.008(2) -0.005(2)
N3B 0.0388(19) 0.0257(18) 0.0224(16) 0.0065(13) -0.0095(14) -0.0061(14)
N4B 0.0371(19) 0.0286(18) 0.0216(16) 0.0059(13) -0.0079(14) -0.0050(14)
N5B 0.044(2) 0.0281(19) 0.0261(18) 0.0035(14) -0.0063(16) -0.0043(15)
N6B 0.043(2) 0.0285(18) 0.0237(17) 0.0035(14) -0.0081(15) -0.0005(15)
N7B 0.043(2) 0.0288(18) 0.0207(16) 0.0068(14) -0.0063(15) -0.0018(15)
N8B 0.043(2) 0.0248(18) 0.0283(18) 0.0054(14) -0.0100(15) -0.0040(15)
C30B 0.044(3) 0.039(3) 0.030(2) 0.0116(19) -0.0069(19) 0.000(2)
C31B 0.033(2) 0.036(2) 0.027(2) 0.0020(17) -0.0105(17) -0.0015(18)
C32B 0.040(2) 0.036(2) 0.026(2) 0.0010(17) -0.0085(18) -0.0001(19)
C33B 0.038(2) 0.031(2) 0.0227(19) -0.0027(16) -0.0111(17) -0.0004(17)
C34B 0.037(2) 0.027(2) 0.024(2) 0.0014(16) -0.0103(17) 0.0002(17)
C35B 0.045(3) 0.035(2) 0.026(2) -0.0009(18) -0.0085(19) 0.0006(19)
C36B 0.050(3) 0.034(2) 0.031(2) -0.0093(18) -0.012(2) 0.001(2)
C37B 0.045(2) 0.026(2) 0.034(2) -0.0026(17) -0.012(2) -0.0009(18)
C38B 0.044(2) 0.030(2) 0.026(2) 0.0019(17) -0.0085(18) -0.0029(18)
C39B 0.042(2) 0.029(2) 0.027(2) -0.0022(17) -0.0088(18) 0.0021(18)
C40B 0.063(3) 0.027(2) 0.033(2) -0.0020(18) -0.012(2) 0.003(2)
C41B 0.075(4) 0.037(3) 0.044(3) 0.003(2) -0.029(3) -0.017(2)
C42B 0.063(3) 0.028(2) 0.067(3) 0.009(2) -0.029(3) -0.002(2)
C43B 0.050(3) 0.080(4) 0.054(3) 0.038(3) -0.018(3) -0.006(3)
C44B 0.041(3) 0.044(3) 0.035(2) 0.008(2) -0.013(2) 0.001(2)
C45B 0.040(3) 0.047(3) 0.039(3) 0.011(2) -0.010(2) -0.001(2)
C46B 0.039(2) 0.038(2) 0.024(2) -0.0022(17) -0.0075(18) 0.0041(19)
C47B 0.038(2) 0.037(2) 0.031(2) 0.0020(18) -0.0102(19) 0.0018(19)
C48B 0.042(3) 0.049(3) 0.032(2) 0.002(2) -0.011(2) 0.001(2)
C49B 0.041(3) 0.057(3) 0.040(3) 0.000(2) -0.012(2) -0.005(2)
C50B 0.045(3) 0.043(3) 0.031(2) -0.0008(19) -0.006(2) -0.003(2)
C51B 0.044(3) 0.045(3) 0.029(2) 0.0070(19) -0.003(2) 0.002(2)
C52B 0.041(3) 0.042(3) 0.036(2) 0.001(2) -0.008(2) 0.000(2)
C53B 0.045(3) 0.052(3) 0.044(3) 0.006(2) -0.006(2) -0.004(2)
C54B 0.060(3) 0.057(3) 0.047(3) 0.005(3) -0.001(3) -0.012(3)
C55B 0.078(4) 0.068(4) 0.052(3) -0.005(3) -0.003(3) -0.025(3)
C56B 0.069(3) 0.030(2) 0.041(3) 0.007(2) -0.019(2) -0.006(2)
C57B 0.044(3) 0.028(2) 0.034(2) 0.0026(18) -0.0092(19) -0.0039(18)
C58B 0.045(3) 0.035(2) 0.031(2) 0.0000(18) -0.0101(19) -0.0070(19)
C59B 0.037(2) 0.033(2) 0.026(2) -0.0004(17) -0.0075(17) -0.0035(18)
C60B 0.036(2) 0.031(2) 0.029(2) 0.0018(17) -0.0101(18) -0.0073(17)
C61B 0.041(2) 0.036(2) 0.033(2) -0.0010(18) -0.0117(19) -0.0071(19)
C62B 0.054(3) 0.040(3) 0.026(2) -0.0048(18) -0.012(2) -0.007(2)
C63B 0.039(2) 0.038(3) 0.028(2) 0.0015(18) -0.0098(18) -0.0101(19)
C64B 0.052(3) 0.028(2) 0.036(2) -0.0011(18) -0.015(2) -0.0035(19)
C65B 0.047(3) 0.034(2) 0.027(2) -0.0024(17) -0.0125(19) -0.0019(19)
C66B 0.053(3) 0.044(3) 0.036(2) 0.003(2) -0.017(2) -0.005(2)
C67B 0.076(5) 0.322(16) 0.142(8) 0.181(10) -0.061(6) -0.093(8)
C68B 0.128(7) 0.168(8) 0.045(4) -0.015(4) -0.043(4) 0.091(6)
C1X 0.46(3) 0.132(12) 0.101(9) 0.012(8) 0.011(13) 0.018(15)
Cl1X 0.265(5) 0.206(4) 0.225(5) -0.079(4) -0.062(4) -0.012(4)
Cl2X 0.227(5) 0.170(4) 0.303(6) -0.045(4) 0.015(4) -0.016(3)
C1Y 0.50(4) 0.116(19) 0.51(4) -0.18(2) -0.38(5) 0.15(2)
Cl1Y 0.299(12) 0.151(7) 0.244(10) -0.009(7) -0.043(8) -0.032(7)
Cl2Y 0.410(17) 0.171(8) 0.189(8) 0.028(6) -0.060(9) -0.076(9)

loop_
_atom_type_symbol
_atom_type_description
_atom_type_scat_dispersion_real
_atom_type_scat_dispersion_imag
_atom_type_scat_source
C C 0.0033 0.0016 'International Tables Vol C Tables 4.2.6.8 and 6.1.1.4'
H H 0.0000 0.0000 'International Tables Vol C Tables 4.2.6.8 and 6.1.1.4'
B B 0.0013 0.0007 'International Tables Vol C Tables 4.2.6.8 and 6.1.1.4'
Cl Cl 0.1484 0.1585 'International Tables Vol C Tables 4.2.6.8 and 6.1.1.4'
N N 0.0061 0.0033 'International Tables Vol C Tables 4.2.6.8 and 6.1.1.4'
O O 0.0106 0.0060 'International Tables Vol C Tables 4.2.6.8 and 6.1.1.4'
Zn Zn 0.2839 1.4301 'International Tables Vol C Tables 4.2.6.8 and 6.1.1.4'

loop_
_geom_angle_atom_site_label_1
_geom_angle_atom_site_label_2
_geom_angle_atom_site_label_3
_geom_angle
O1A Zn1 N3A 136.83(14)
O1A Zn1 N5A 126.00(13)
N3A Zn1 N5A 96.61(14)
O1A Zn1 O2A 79.21(11)
N3A Zn1 O2A 92.48(12)
N5A Zn1 O2A 94.10(12)
O1A Zn1 N7A 98.76(12)
N3A Zn1 N7A 85.74(13)
N5A Zn1 N7A 90.97(13)
O2A Zn1 N7A 174.78(11)
C1A O1A Zn1 116.0(3)
C2A O2A Zn1 110.5(2)
O1A C1A C6A 123.0(4)
O1A C1A C2A 117.2(3)
C6A C1A C2A 119.8(4)
O2A C2A C3A 124.4(4)
O2A C2A C1A 116.7(3)
C3A C2A C1A 118.8(3)
C4A C3A C2A 117.3(4)
C4A C3A C22A 123.3(4)
C2A C3A C22A 119.4(4)
C3A C4A C5A 124.1(4)
C3A C4A H4A 117.9
C5A C4A H4A 117.9
C6A C5A C4A 119.1(4)
C6A C5A C7A 120.2(4)
C4A C5A C7A 120.7(4)
C5A C6A C1A 120.8(4)
C5A C6A H6A 119.6
C1A C6A H6A 119.6
C8A C7A C12A 117.1(4)
C8A C7A C5A 122.0(4)
C12A C7A C5A 120.9(4)
C9A C8A C7A 121.3(4)
C9A C8A H8A 119.3
C7A C8A H8A 119.3
C8A C9A C10A 121.4(4)
C8A C9A H9A 119.3
C10A C9A H9A 119.3
C11A C10A C9A 117.8(4)
C11A C10A C13A 120.6(4)
C9A C10A C13A 121.6(4)
C10A C11A C12A 121.0(4)
C10A C11A H11A 119.5
C12A C11A H11A 119.5
C11A C12A C7A 121.4(4)
C11A C12A H12A 119.3
C7A C12A H12A 119.3
C18A C13A C14A 116.9(4)
C18A C13A C10A 122.3(4)
C14A C13A C10A 120.8(4)
C15A C14A C13A 121.7(4)
C15A C14A H14A 119.1
C13A C14A H14A 119.1
C16A C15A C14A 120.6(4)
C16A C15A H15A 119.7
C14A C15A H15A 119.7
C17A C16A C15A 118.5(4)
C17A C16A C19A 121.5(4)
C15A C16A C19A 120.0(4)
C16A C17A C18A 120.7(5)
C16A C17A H17A 119.7
C18A C17A H17A 119.7
C13A C18A C17A 121.5(5)
C13A C18A H18A 119.2
C17A C18A H18A 119.2
N2A C19A N1A 108.5(4)
N2A C19A C16A 126.0(4)
N1A C19A C16A 125.4(4)
O3A N1A C19A 126.8(4)
O3A N1A C20A 120.0(4)
C19A N1A C20A 112.5(4)
N1A C20A C26A 110.6(4)
N1A C20A C27A 105.7(4)
C26A C20A C27A 109.3(4)
N1A C20A C21A 98.7(3)
C26A C20A C21A 116.0(4)
C27A C20A C21A 115.5(4)
N2A C21A C28A 106.0(4)
N2A C21A C29A 109.7(4)
C28A C21A C29A 111.0(6)
N2A C21A C20A 101.9(4)
C28A C21A C20A 113.7(4)
C29A C21A C20A 113.9(5)
O4A N2A C19A 126.4(4)
O4A N2A C21A 120.4(4)
C19A N2A C21A 113.0(4)
C24A C22A C25A 108.2(4)
C24A C22A C3A 109.9(4)
C25A C22A C3A 111.6(4)
C24A C22A C23A 109.1(4)
C25A C22A C23A 108.0(4)
C3A C22A C23A 109.9(3)
C22A C23A H23A 109.5
C22A C23A H23B 109.5
H23A C23A H23B 109.5
C22A C23A H23C 109.5
H23A C23A H23C 109.5
H23B C23A H23C 109.5
C22A C24A H24A 109.5
C22A C24A H24B 109.5
H24A C24A H24B 109.5
C22A C24A H24C 109.5
H24A C24A H24C 109.5
H24B C24A H24C 109.5
C22A C25A H25A 109.5
C22A C25A H25B 109.5
H25A C25A H25B 109.5
C22A C25A H25C 109.5
H25A C25A H25C 109.5
H25B C25A H25C 109.5
C20A C26A H26A 109.5
C20A C26A H26B 109.5
H26A C26A H26B 109.5
C20A C26A H26C 109.5
H26A C26A H26C 109.5
H26B C26A H26C 109.5
C20A C27A H27A 109.5
C20A C27A H27B 109.5
H27A C27A H27B 109.5
C20A C27A H27C 109.5
H27A C27A H27C 109.5
H27B C27A H27C 109.5
C21A C28A H28A 109.5
C21A C28A H28B 109.5
H28A C28A H28B 109.5
C21A C28A H28C 109.5
H28A C28A H28C 109.5
H28B C28A H28C 109.5
C21A C29A H29A 109.5
C21A C29A H29B 109.5
H29A C29A H29B 109.5
C21A C29A H29C 109.5
H29A C29A H29C 109.5
H29B C29A H29C 109.5
N8A B1A N4A 109.9(4)
N8A B1A N6A 109.0(3)
N4A B1A N6A 111.2(4)
N8A B1A H1A 108.9
N4A B1A H1A 108.9
N6A B1A H1A 108.9
C33A N3A N4A 107.3(3)
C33A N3A Zn1 138.7(3)
N4A N3A Zn1 113.7(3)
C31A N4A N3A 108.7(3)
C31A N4A B1A 130.2(4)
N3A N4A B1A 121.1(3)
C46A N5A N6A 107.0(3)
C46A N5A Zn1 138.5(3)
N6A N5A Zn1 113.8(2)
C44A N6A N5A 109.8(3)
C44A N6A B1A 129.8(3)
N5A N6A B1A 120.5(3)
C59A N7A N8A 105.6(3)
C59A N7A Zn1 146.2(3)
N8A N7A Zn1 108.2(2)
C57A N8A N7A 109.8(3)
C57A N8A B1A 128.4(3)
N7A N8A B1A 120.9(3)
C31A C30A H30A 109.5
C31A C30A H30B 109.5
H30A C30A H30B 109.5
C31A C30A H30C 109.5
H30A C30A H30C 109.5
H30B C30A H30C 109.5
N4A C31A C32A 108.0(4)
N4A C31A C30A 123.4(4)
C32A C31A C30A 128.5(4)
C31A C32A C33A 106.5(4)
C31A C32A H32A 126.7
C33A C32A H32A 126.7
N3A C33A C32A 109.5(4)
N3A C33A C34A 123.1(4)
C32A C33A C34A 127.4(4)
C35A C34A C39A 116.6(4)
C35A C34A C33A 120.3(4)
C39A C34A C33A 123.1(4)
C36A C35A C34A 121.0(4)
C36A C35A H35A 119.5
C34A C35A H35A 119.5
C35A C36A C37A 122.1(4)
C35A C36A H36A 118.9
C37A C36A H36A 118.9
C36A C37A C38A 116.6(4)
C36A C37A C40A 120.5(4)
C38A C37A C40A 122.8(4)
C39A C38A C37A 121.4(4)
C39A C38A H38A 119.3
C37A C38A H38A 119.3
C38A C39A C34A 122.2(4)
C38A C39A H39A 118.9
C34A C39A H39A 118.9
C41A C40A C37A 114.3(4)
C41A C40A C42A 110.7(4)
C37A C40A C42A 110.7(4)
C41A C40A H40A 106.9
C37A C40A H40A 106.9
C42A C40A H40A 106.9
C40A C41A H41A 109.5
C40A C41A H41B 109.5
H41A C41A H41B 109.5
C40A C41A H41C 109.5
H41A C41A H41C 109.5
H41B C41A H41C 109.5
C40A C42A H42A 109.5
C40A C42A H42B 109.5
H42A C42A H42B 109.5
C40A C42A H42C 109.5
H42A C42A H42C 109.5
H42B C42A H42C 109.5
C44A C43A H43A 109.5
C44A C43A H43B 109.5
H43A C43A H43B 109.5
C44A C43A H43C 109.5
H43A C43A H43C 109.5
H43B C43A H43C 109.5
N6A C44A C45A 107.4(4)
N6A C44A C43A 123.8(4)
C45A C44A C43A 128.8(4)
C44A C45A C46A 106.1(4)
C44A C45A H45A 126.9
C46A C45A H45A 126.9
N5A C46A C45A 109.6(4)
N5A C46A C47A 124.1(4)
C45A C46A C47A 126.2(4)
C48A C47A C52A 118.8(4)
C48A C47A C46A 119.0(4)
C52A C47A C46A 122.2(4)
C47A C48A C49A 120.6(5)
C47A C48A H48A 119.7
C49A C48A H48A 119.7
C50A C49A C48A 121.7(5)
C50A C49A H49A 119.2
C48A C49A H49A 119.2
C51A C50A C49A 117.8(4)
C51A C50A C53A 120.8(5)
C49A C50A C53A 121.3(5)
C50A C51A C52A 121.8(5)
C50A C51A H51A 119.1
C52A C51A H51A 119.1
C47A C52A C51A 119.3(5)
C47A C52A H52A 120.3
C51A C52A H52A 120.3
C55A C53A C54A 111.7(7)
C55A C53A C50A 113.1(5)
C54A C53A C50A 110.0(4)
C55A C53A H53A 107.2
C54A C53A H53A 107.2
C50A C53A H53A 107.2
C53A C54A H54A 109.5
C53A C54A H54B 109.5
H54A C54A H54B 109.5
C53A C54A H54C 109.5
H54A C54A H54C 109.5
H54B C54A H54C 109.5
C53A C55A H55A 109.5
C53A C55A H55B 109.5
H55A C55A H55B 109.5
C53A C55A H55C 109.5
H55A C55A H55C 109.5
H55B C55A H55C 109.5
C57A C56A H56A 109.5
C57A C56A H56B 109.5
H56A C56A H56B 109.5
C57A C56A H56C 109.5
H56A C56A H56C 109.5
H56B C56A H56C 109.5
C58A C57A N8A 107.7(4)
C58A C57A C56A 129.3(4)
N8A C57A C56A 122.9(4)
C57A C58A C59A 106.9(4)
C57A C58A H58A 126.5
C59A C58A H58A 126.5
N7A C59A C58A 109.9(4)
N7A C59A C60A 124.3(4)
C58A C59A C60A 125.6(4)
C61A C60A C65A 119.0(4)
C61A C60A C59A 117.3(4)
C65A C60A C59A 123.6(4)
C60A C61A C62A 120.3(5)
C60A C61A H61A 119.8
C62A C61A H61A 119.8
C63A C62A C61A 121.3(5)
C63A C62A H62A 119.4
C61A C62A H62A 119.4
C62A C63A C64A 118.3(5)
C62A C63A C66A 119.3(5)
C64A C63A C66A 122.4(6)
C63A C64A C65A 121.0(5)
C63A C64A H64A 119.5
C65A C64A H64A 119.5
C60A C65A C64A 120.0(4)
C60A C65A H65A 120.0
C64A C65A H65A 120.0
C67A C66A C63A 117.5(6)
C67A C66A C68A 116.4(7)
C63A C66A C68A 111.4(5)
C67A C66A H66A 102.9
C63A C66A H66A 102.9
C68A C66A H66A 102.9
C66A C67A H67A 109.5
C66A C67A H67B 109.5
H67A C67A H67B 109.5
C66A C67A H67C 109.5
H67A C67A H67C 109.5
H67B C67A H67C 109.5
C66A C68A H68A 109.5
C66A C68A H68B 109.5
H68A C68A H68B 109.5
C66A C68A H68C 109.5
H68A C68A H68C 109.5
H68B C68A H68C 109.5
O1B Zn2 N3B 133.86(13)
O1B Zn2 N5B 128.48(13)
N3B Zn2 N5B 97.39(13)
O1B Zn2 O2B 80.08(11)
N3B Zn2 O2B 93.57(12)
N5B Zn2 O2B 94.12(13)
O1B Zn2 N7B 96.86(12)
N3B Zn2 N7B 84.29(13)
N5B Zn2 N7B 92.39(13)
O2B Zn2 N7B 173.36(12)
C1B O1B Zn2 114.7(3)
C2B O2B Zn2 110.6(3)
O1B C1B C6B 121.8(4)
O1B C1B C2B 117.9(4)
C6B C1B C2B 120.3(4)
O2B C2B C3B 124.5(4)
O2B C2B C1B 116.7(4)
C3B C2B C1B 118.8(4)
C4B C3B C2B 117.2(4)
C4B C3B C22B 123.7(4)
C2B C3B C22B 119.1(4)
C3B C4B C5B 124.6(4)
C3B C4B H4B 117.7
C5B C4B H4B 117.7
C6B C5B C4B 119.0(4)
C6B C5B C7B 119.5(4)
C4B C5B C7B 121.5(4)
C5B C6B C1B 120.2(4)
C5B C6B H6B 119.9
C1B C6B H6B 119.9
C12B C7B C8B 117.1(4)
C12B C7B C5B 120.6(4)
C8B C7B C5B 122.2(4)
C9B C8B C7B 120.6(5)
C9B C8B H8B 119.7
C7B C8B H8B 119.7
C8B C9B C10B 122.0(5)
C8B C9B H9B 119.0
C10B C9B H9B 119.0
C11B C10B C9B 116.4(4)
C11B C10B C13B 119.8(5)
C9B C10B C13B 123.7(5)
C10B C11B C12B 121.9(5)
C10B C11B H11B 119.0
C12B C11B H11B 119.0
C11B C12B C7B 121.9(5)
C11B C12B H12B 119.0
C7B C12B H12B 119.0
C14B C13B C18B 117.5(5)
C14B C13B C10B 123.2(6)
C18B C13B C10B 119.3(5)
C13B C14B C15B 122.0(7)
C13B C14B H14B 119.0
C15B C14B H14B 119.0
C16B C15B C14B 120.8(6)
C16B C15B H15B 119.6
C14B C15B H15B 119.6
C15B C16B C17B 119.6(6)
C15B C16B C19B 121.9(7)
C17B C16B C19B 118.5(8)
C18B C17B C16B 119.5(7)
C18B C17B H17B 120.2
C16B C17B H17B 120.2
C17B C18B C13B 119.9(6)
C17B C18B H18B 120.0
C13B C18B H18B 120.0
N1B C19B N2B 103.9(7)
N1B C19B C16B 129.6(7)
N2B C19B C16B 125.7(7)
C19B N1B O3B 122.3(7)
C19B N1B C20B 116.8(7)
O3B N1B C20B 120.3(6)
N1B C20B C21B 103.2(6)
N1B C20B C26B 105.6(8)
C21B C20B C26B 112.5(7)
N1B C20B C27B 107.5(7)
C21B C20B C27B 118.5(10)
C26B C20B C27B 108.6(11)
C20B C21B C29B 129.1(10)
C20B C21B N2B 99.4(7)
C29B C21B N2B 114.1(9)
C20B C21B C28B 114.0(7)
C29B C21B C28B 95.2(10)
N2B C21B C28B 102.8(8)
O4B N2B C19B 127.8(6)
O4B N2B C21B 118.0(7)
C19B N2B C21B 114.2(8)
C25B C22B C24B 108.6(4)
C25B C22B C3B 111.6(4)
C24B C22B C3B 110.9(4)
C25B C22B C23B 107.8(4)
C24B C22B C23B 109.0(4)
C3B C22B C23B 108.9(4)
C22B C23B H23D 109.5
C22B C23B H23E 109.5
H23D C23B H23E 109.5
C22B C23B H23F 109.5
H23D C23B H23F 109.5
H23E C23B H23F 109.5
C22B C24B H24D 109.5
C22B C24B H24E 109.5
H24D C24B H24E 109.5
C22B C24B H24F 109.5
H24D C24B H24F 109.5
H24E C24B H24F 109.5
C22B C25B H25D 109.5
C22B C25B H25E 109.5
H25D C25B H25E 109.5
C22B C25B H25F 109.5
H25D C25B H25F 109.5
H25E C25B H25F 109.5
C20B C26B H26D 109.5
C20B C26B H26E 109.5
H26D C26B H26E 109.5
C20B C26B H26F 109.5
H26D C26B H26F 109.5
H26E C26B H26F 109.5
C20B C27B H27D 109.5
C20B C27B H27E 109.5
H27D C27B H27E 109.5
C20B C27B H27F 109.5
H27D C27B H27F 109.5
H27E C27B H27F 109.5
C21B C28B H28D 109.5
C21B C28B H28E 109.5
H28D C28B H28E 109.5
C21B C28B H28F 109.5
H28D C28B H28F 109.5
H28E C28B H28F 109.5
C21B C29B H29D 109.5
C21B C29B H29E 109.5
H29D C29B H29E 109.5
C21B C29B H29F 109.5
H29D C29B H29F 109.5
H29E C29B H29F 109.5
N4B B1B N6B 111.5(3)
N4B B1B N8B 109.2(3)
N6B B1B N8B 107.6(3)
N4B B1B H1B 109.5
N6B B1B H1B 109.5
N8B B1B H1B 109.5
C33B N3B N4B 108.2(3)
C33B N3B Zn2 138.1(3)
N4B N3B Zn2 113.7(2)
C31B N4B N3B 108.4(3)
C31B N4B B1B 131.0(3)
N3B N4B B1B 120.6(3)
C46B N5B N6B 107.3(3)
C46B N5B Zn2 137.7(3)
N6B N5B Zn2 113.6(3)
C44B N6B N5B 109.7(3)
C44B N6B B1B 130.4(3)
N5B N6B B1B 119.8(3)
C59B N7B N8B 105.8(3)
C59B N7B Zn2 142.1(3)
N8B N7B Zn2 108.9(2)
C57B N8B N7B 110.6(3)
C57B N8B B1B 129.3(3)
N7B N8B B1B 120.0(3)
C31B C30B H30D 109.5
C31B C30B H30E 109.5
H30D C30B H30E 109.5
C31B C30B H30F 109.5
H30D C30B H30F 109.5
H30E C30B H30F 109.5
N4B C31B C32B 108.5(4)
N4B C31B C30B 122.0(4)
C32B C31B C30B 129.5(4)
C31B C32B C33B 106.6(4)
C31B C32B H32B 126.7
C33B C32B H32B 126.7
N3B C33B C32B 108.2(3)
N3B C33B C34B 121.4(3)
C32B C33B C34B 130.3(4)
C39B C34B C35B 117.3(4)
C39B C34B C33B 121.9(4)
C35B C34B C33B 120.8(4)
C36B C35B C34B 121.2(4)
C36B C35B H35B 119.4
C34B C35B H35B 119.4
C35B C36B C37B 121.1(4)
C35B C36B H36B 119.4
C37B C36B H36B 119.4
C36B C37B C38B 117.5(4)
C36B C37B C40B 120.3(4)
C38B C37B C40B 122.2(4)
C39B C38B C37B 121.2(4)
C39B C38B H38B 119.4
C37B C38B H38B 119.4
C38B C39B C34B 121.7(4)
C38B C39B H39B 119.2
C34B C39B H39B 119.2
C42B C40B C37B 111.7(4)
C42B C40B C41B 111.5(4)
C37B C40B C41B 111.1(4)
C42B C40B H40B 107.4
C37B C40B H40B 107.4
C41B C40B H40B 107.4
C40B C41B H41D 109.5
C40B C41B H41E 109.5
H41D C41B H41E 109.5
C40B C41B H41F 109.5
H41D C41B H41F 109.5
H41E C41B H41F 109.5
C40B C42B H42D 109.5
C40B C42B H42E 109.5
H42D C42B H42E 109.5
C40B C42B H42F 109.5
H42D C42B H42F 109.5
H42E C42B H42F 109.5
C44B C43B H43D 109.5
C44B C43B H43E 109.5
H43D C43B H43E 109.5
C44B C43B H43F 109.5
H43D C43B H43F 109.5
H43E C43B H43F 109.5
N6B C44B C45B 107.7(4)
N6B C44B C43B 123.7(4)
C45B C44B C43B 128.6(4)
C44B C45B C46B 105.5(4)
C44B C45B H45B 127.2
C46B C45B H45B 127.2
N5B C46B C45B 109.8(4)
N5B C46B C47B 122.5(4)
C45B C46B C47B 127.7(4)
C52B C47B C48B 117.8(4)
C52B C47B C46B 121.8(4)
C48B C47B C46B 120.4(4)
C49B C48B C47B 120.6(4)
C49B C48B H48B 119.7
C47B C48B H48B 119.7
C48B C49B C50B 121.7(5)
C48B C49B H49B 119.1
C50B C49B H49B 119.1
C51B C50B C49B 117.2(4)
C51B C50B C53B 122.9(4)
C49B C50B C53B 119.9(4)
C50B C51B C52B 121.7(4)
C50B C51B H51B 119.1
C52B C51B H51B 119.1
C51B C52B C47B 120.8(5)
C51B C52B H52B 119.6
C47B C52B H52B 119.6
C55B C53B C54B 111.0(5)
C55B C53B C50B 110.7(4)
C54B C53B C50B 114.3(4)
C55B C53B H53B 106.8
C54B C53B H53B 106.8
C50B C53B H53B 106.8
C53B C54B H54D 109.5
C53B C54B H54E 109.5
H54D C54B H54E 109.5
C53B C54B H54F 109.5
H54D C54B H54F 109.5
H54E C54B H54F 109.5
C53B C55B H55D 109.5
C53B C55B H55E 109.5
H55D C55B H55E 109.5
C53B C55B H55F 109.5
H55D C55B H55F 109.5
H55E C55B H55F 109.5
C57B C56B H56D 109.5
C57B C56B H56E 109.5
H56D C56B H56E 109.5
C57B C56B H56F 109.5
H56D C56B H56F 109.5
H56E C56B H56F 109.5
N8B C57B C58B 107.6(4)
N8B C57B C56B 121.4(4)
C58B C57B C56B 131.0(4)
C57B C58B C59B 106.0(4)
C57B C58B H58B 127.0
C59B C58B H58B 127.0
N7B C59B C58B 109.9(4)
N7B C59B C60B 121.9(4)
C58B C59B C60B 128.1(4)
C61B C60B C65B 117.8(4)
C61B C60B C59B 121.5(4)
C65B C60B C59B 120.7(4)
C62B C61B C60B 121.0(4)
C62B C61B H61B 119.5
C60B C61B H61B 119.5
C61B C62B C63B 122.2(4)
C61B C62B H62B 118.9
C63B C62B H62B 118.9
C62B C63B C64B 117.3(4)
C62B C63B C66B 121.1(4)
C64B C63B C66B 121.6(4)
C65B C64B C63B 121.2(4)
C65B C64B H64B 119.4
C63B C64B H64B 119.4
C64B C65B C60B 120.6(4)
C64B C65B H65B 119.7
C60B C65B H65B 119.7
C68B C66B C67B 108.9(7)
C68B C66B C63B 115.3(4)
C67B C66B C63B 109.7(4)
C68B C66B H66B 107.6
C67B C66B H66B 107.6
C63B C66B H66B 107.6
C66B C67B H67D 109.5
C66B C67B H67E 109.5
H67D C67B H67E 109.5
C66B C67B H67F 109.5
H67D C67B H67F 109.5
H67E C67B H67F 109.5
C66B C68B H68D 109.5
C66B C68B H68E 109.5
H68D C68B H68E 109.5
C66B C68B H68F 109.5
H68D C68B H68F 109.5
H68E C68B H68F 109.5
Cl2X C1X Cl1X 113.6(10)
Cl2X C1X H1X1 108.8
Cl1X C1X H1X1 108.8
Cl2X C1X H1X2 108.8
Cl1X C1X H1X2 108.8
H1X1 C1X H1X2 107.7
Cl1Y C1Y Cl2Y 105.5(11)
Cl1Y C1Y H1Y1 110.6
Cl2Y C1Y H1Y1 110.6
Cl1Y C1Y H1Y2 110.6
Cl2Y C1Y H1Y2 110.6
H1Y1 C1Y H1Y2 108.8

loop_
_geom_bond_atom_site_label_1
_geom_bond_atom_site_label_2
_geom_bond_distance
Zn1 O1A 1.959(3)
Zn1 N3A 2.023(3)
Zn1 N5A 2.046(3)
Zn1 O2A 2.168(3)
Zn1 N7A 2.288(4)
O1A C1A 1.294(5)
O2A C2A 1.267(5)
C1A C6A 1.393(6)
C1A C2A 1.473(6)
C2A C3A 1.454(6)
C3A C4A 1.368(6)
C3A C22A 1.533(6)
C4A C5A 1.426(6)
C4A H4A 0.9500
C5A C6A 1.387(6)
C5A C7A 1.478(6)
C6A H6A 0.9500
C7A C8A 1.395(6)
C7A C12A 1.401(6)
C8A C9A 1.390(6)
C8A H8A 0.9500
C9A C10A 1.391(6)
C9A H9A 0.9500
C10A C11A 1.387(6)
C10A C13A 1.492(6)
C11A C12A 1.395(6)
C11A H11A 0.9500
C12A H12A 0.9500
C13A C18A 1.381(7)
C13A C14A 1.390(6)
C14A C15A 1.387(6)
C14A H14A 0.9500
C15A C16A 1.380(7)
C15A H15A 0.9500
C16A C17A 1.372(7)
C16A C19A 1.478(6)
C17A C18A 1.399(7)
C17A H17A 0.9500
C18A H18A 0.9500
C19A N2A 1.318(6)
C19A N1A 1.352(6)
N1A O3A 1.281(5)
N1A C20A 1.510(6)
C20A C26A 1.515(5)
C20A C27A 1.523(5)
C20A C21A 1.564(8)
C21A N2A 1.477(6)
C21A C28A 1.510(6)
C21A C29A 1.519(6)
N2A O4A 1.292(6)
C22A C24A 1.525(6)
C22A C25A 1.530(6)
C22A C23A 1.553(6)
C23A H23A 0.9800
C23A H23B 0.9800
C23A H23C 0.9800
C24A H24A 0.9800
C24A H24B 0.9800
C24A H24C 0.9800
C25A H25A 0.9800
C25A H25B 0.9800
C25A H25C 0.9800
C26A H26A 0.9800
C26A H26B 0.9800
C26A H26C 0.9800
C27A H27A 0.9800
C27A H27B 0.9800
C27A H27C 0.9800
C28A H28A 0.9800
C28A H28B 0.9800
C28A H28C 0.9800
C29A H29A 0.9800
C29A H29B 0.9800
C29A H29C 0.9800
B1A N8A 1.537(6)
B1A N4A 1.540(6)
B1A N6A 1.543(6)
B1A H1A 1.0000
N3A C33A 1.333(5)
N3A N4A 1.378(5)
N4A C31A 1.359(5)
N5A C46A 1.331(5)
N5A N6A 1.374(4)
N6A C44A 1.352(6)
N7A C59A 1.345(6)
N7A N8A 1.386(5)
N8A C57A 1.359(5)
C30A C31A 1.487(6)
C30A H30A 0.9800
C30A H30B 0.9800
C30A H30C 0.9800
C31A C32A 1.369(7)
C32A C33A 1.389(6)
C32A H32A 0.9500
C33A C34A 1.484(6)
C34A C35A 1.386(6)
C34A C39A 1.389(6)
C35A C36A 1.372(6)
C35A H35A 0.9500
C36A C37A 1.380(6)
C36A H36A 0.9500
C37A C38A 1.388(6)
C37A C40A 1.522(6)
C38A C39A 1.357(6)
C38A H38A 0.9500
C39A H39A 0.9500
C40A C41A 1.515(6)
C40A C42A 1.524(7)
C40A H40A 1.0000
C41A H41A 0.9800
C41A H41B 0.9800
C41A H41C 0.9800
C42A H42A 0.9800
C42A H42B 0.9800
C42A H42C 0.9800
C43A C44A 1.489(6)
C43A H43A 0.9800
C43A H43B 0.9800
C43A H43C 0.9800
C44A C45A 1.381(6)
C45A C46A 1.397(6)
C45A H45A 0.9500
C46A C47A 1.480(5)
C47A C48A 1.384(7)
C47A C52A 1.384(6)
C48A C49A 1.386(6)
C48A H48A 0.9500
C49A C50A 1.377(7)
C49A H49A 0.9500
C50A C51A 1.367(8)
C50A C53A 1.514(6)
C51A C52A 1.413(6)
C51A H51A 0.9500
C52A H52A 0.9500
C53A C55A 1.488(11)
C53A C54A 1.496(7)
C53A H53A 1.0000
C54A H54A 0.9800
C54A H54B 0.9800
C54A H54C 0.9800
C55A H55A 0.9800
C55A H55B 0.9800
C55A H55C 0.9800
C56A C57A 1.508(6)
C56A H56A 0.9800
C56A H56B 0.9800
C56A H56C 0.9800
C57A C58A 1.355(6)
C58A C59A 1.393(6)
C58A H58A 0.9500
C59A C60A 1.468(6)
C60A C61A 1.386(7)
C60A C65A 1.392(6)
C61A C62A 1.392(8)
C61A H61A 0.9500
C62A C63A 1.380(8)
C62A H62A 0.9500
C63A C64A 1.390(8)
C63A C66A 1.527(8)
C64A C65A 1.395(6)
C64A H64A 0.9500
C65A H65A 0.9500
C66A C67A 1.393(10)
C66A C68A 1.532(9)
C66A H66A 1.0000
C67A H67A 0.9800
C67A H67B 0.9800
C67A H67C 0.9800
C68A H68A 0.9800
C68A H68B 0.9800
C68A H68C 0.9800
Zn2 O1B 1.962(3)
Zn2 N3B 2.039(3)
Zn2 N5B 2.042(4)
Zn2 O2B 2.138(3)
Zn2 N7B 2.184(4)
O1B C1B 1.301(5)
O2B C2B 1.271(5)
C1B C6B 1.406(6)
C1B C2B 1.460(6)
C2B C3B 1.442(6)
C3B C4B 1.362(6)
C3B C22B 1.542(6)
C4B C5B 1.426(7)
C4B H4B 0.9500
C5B C6B 1.371(6)
C5B C7B 1.484(6)
C6B H6B 0.9500
C7B C12B 1.382(7)
C7B C8B 1.398(7)
C8B C9B 1.389(7)
C8B H8B 0.9500
C9B C10B 1.401(8)
C9B H9B 0.9500
C10B C11B 1.381(7)
C10B C13B 1.484(7)
C11B C12B 1.382(6)
C11B H11B 0.9500
C12B H12B 0.9500
C13B C14B 1.324(9)
C13B C18B 1.468(9)
C14B C15B 1.430(9)
C14B H14B 0.9500
C15B C16B 1.354(11)
C15B H15B 0.9500
C16B C17B 1.405(10)
C16B C19B 1.480(9)
C17B C18B 1.402(8)
C17B H17B 0.9500
C18B H18B 0.9500
C19B N1B 1.259(9)
C19B N2B 1.367(10)
N1B O3B 1.345(9)
N1B C20B 1.454(8)
C20B C21B 1.467(12)
C20B C26B 1.491(7)
C20B C27B 1.520(7)
C21B C29B 1.492(8)
C21B N2B 1.496(10)
C21B C28B 1.522(8)
N2B O4B 1.337(9)
C22B C25B 1.528(7)
C22B C24B 1.528(7)
C22B C23B 1.552(7)
C23B H23D 0.9800
C23B H23E 0.9800
C23B H23F 0.9800
C24B H24D 0.9800
C24B H24E 0.9800
C24B H24F 0.9800
C25B H25D 0.9800
C25B H25E 0.9800
C25B H25F 0.9800
C26B H26D 0.9800
C26B H26E 0.9800
C26B H26F 0.9800
C27B H27D 0.9800
C27B H27E 0.9800
C27B H27F 0.9800
C28B H28D 0.9800
C28B H28E 0.9800
C28B H28F 0.9800
C29B H29D 0.9800
C29B H29E 0.9800
C29B H29F 0.9800
B1B N4B 1.538(6)
B1B N6B 1.545(6)
B1B N8B 1.555(6)
B1B H1B 1.0000
N3B C33B 1.342(5)
N3B N4B 1.371(4)
N4B C31B 1.358(5)
N5B C46B 1.321(6)
N5B N6B 1.370(4)
N6B C44B 1.344(5)
N7B C59B 1.338(5)
N7B N8B 1.384(4)
N8B C57B 1.345(5)
C30B C31B 1.501(6)
C30B H30D 0.9800
C30B H30E 0.9800
C30B H30F 0.9800
C31B C32B 1.364(6)
C32B C33B 1.404(6)
C32B H32B 0.9500
C33B C34B 1.467(6)
C34B C39B 1.388(5)
C34B C35B 1.397(6)
C35B C36B 1.389(6)
C35B H35B 0.9500
C36B C37B 1.392(6)
C36B H36B 0.9500
C37B C38B 1.397(6)
C37B C40B 1.518(6)
C38B C39B 1.379(6)
C38B H38B 0.9500
C39B H39B 0.9500
C40B C42B 1.505(7)
C40B C41B 1.524(7)
C40B H40B 1.0000
C41B H41D 0.9800
C41B H41E 0.9800
C41B H41F 0.9800
C42B H42D 0.9800
C42B H42E 0.9800
C42B H42F 0.9800
C43B C44B 1.483(6)
C43B H43D 0.9800
C43B H43E 0.9800
C43B H43F 0.9800
C44B C45B 1.383(6)
C45B C46B 1.400(6)
C45B H45B 0.9500
C46B C47B 1.474(6)
C47B C52B 1.394(6)
C47B C48B 1.401(6)
C48B C49B 1.381(6)
C48B H48B 0.9500
C49B C50B 1.400(7)
C49B H49B 0.9500
C50B C51B 1.384(7)
C50B C53B 1.529(6)
C51B C52B 1.388(6)
C51B H51B 0.9500
C52B H52B 0.9500
C53B C55B 1.504(8)
C53B C54B 1.508(7)
C53B H53B 1.0000
C54B H54D 0.9800
C54B H54E 0.9800
C54B H54F 0.9800
C55B H55D 0.9800
C55B H55E 0.9800
C55B H55F 0.9800
C56B C57B 1.485(6)
C56B H56D 0.9800
C56B H56E 0.9800
C56B H56F 0.9800
C57B C58B 1.376(6)
C58B C59B 1.406(6)
C58B H58B 0.9500
C59B C60B 1.468(6)
C60B C61B 1.386(6)
C60B C65B 1.391(6)
C61B C62B 1.369(6)
C61B H61B 0.9500
C62B C63B 1.371(6)
C62B H62B 0.9500
C63B C64B 1.396(6)
C63B C66B 1.518(6)
C64B C65B 1.384(6)
C64B H64B 0.9500
C65B H65B 0.9500
C66B C68B 1.460(8)
C66B C67B 1.510(8)
C66B H66B 1.0000
C67B H67D 0.9800
C67B H67E 0.9800
C67B H67F 0.9800
C68B H68D 0.9800
C68B H68E 0.9800
C68B H68F 0.9800
C1X Cl2X 1.613(16)
C1X Cl1X 1.712(12)
C1X H1X1 0.9900
C1X H1X2 0.9900
C1Y Cl1Y 1.755(7)
C1Y Cl2Y 1.757(7)
C1Y H1Y1 0.9900
C1Y H1Y2 0.9900

loop_
_geom_torsion_atom_site_label_1
_geom_torsion_atom_site_label_2
_geom_torsion_atom_site_label_3
_geom_torsion_atom_site_label_4
_geom_torsion
N3A Zn1 O1A C1A 87.3(3)
N5A Zn1 O1A C1A -82.0(3)
O2A Zn1 O1A C1A 5.3(3)
N7A Zn1 O1A C1A -179.6(3)
O1A Zn1 O2A C2A -2.8(3)
N3A Zn1 O2A C2A -140.1(3)
N5A Zn1 O2A C2A 123.1(3)
N7A Zn1 O2A C2A -70.3(13)
Zn1 O1A C1A C6A 172.7(3)
Zn1 O1A C1A C2A -6.9(5)
Zn1 O2A C2A C3A -177.4(3)
Zn1 O2A C2A C1A 0.2(4)
O1A C1A C2A O2A 4.3(6)
C6A C1A C2A O2A -175.3(4)
O1A C1A C2A C3A -177.9(4)
C6A C1A C2A C3A 2.4(6)
O2A C2A C3A C4A 174.7(4)
C1A C2A C3A C4A -2.9(6)
O2A C2A C3A C22A -5.4(6)
C1A C2A C3A C22A 177.0(4)
C2A C3A C4A C5A 0.5(6)
C22A C3A C4A C5A -179.3(4)
C3A C4A C5A C6A 2.5(6)
C3A C4A C5A C7A -175.9(4)
C4A C5A C6A C1A -3.0(6)
C7A C5A C6A C1A 175.5(4)
O1A C1A C6A C5A -179.0(4)
C2A C1A C6A C5A 0.5(6)
C6A C5A C7A C8A 154.4(4)
C4A C5A C7A C8A -27.3(6)
C6A C5A C7A C12A -26.0(6)
C4A C5A C7A C12A 152.4(4)
C12A C7A C8A C9A 0.2(6)
C5A C7A C8A C9A 179.9(4)
C7A C8A C9A C10A 0.0(7)
C8A C9A C10A C11A 0.2(6)
C8A C9A C10A C13A -179.9(4)
C9A C10A C11A C12A -0.7(6)
C13A C10A C11A C12A 179.4(4)
C10A C11A C12A C7A 0.9(7)
C8A C7A C12A C11A -0.7(6)
C5A C7A C12A C11A 179.7(4)
C11A C10A C13A C18A 39.0(6)
C9A C10A C13A C18A -140.9(5)
C11A C10A C13A C14A -140.5(4)
C9A C10A C13A C14A 39.6(6)
C18A C13A C14A C15A -0.7(6)
C10A C13A C14A C15A 178.8(4)
C13A C14A C15A C16A 1.3(7)
C14A C15A C16A C17A -0.7(7)
C14A C15A C16A C19A 176.4(4)
C15A C16A C17A C18A -0.5(7)
C19A C16A C17A C18A -177.5(5)
C14A C13A C18A C17A -0.4(7)
C10A C13A C18A C17A -179.9(4)
C16A C17A C18A C13A 1.1(8)
C17A C16A C19A N2A 33.8(8)
C15A C16A C19A N2A -143.2(5)
C17A C16A C19A N1A -147.6(5)
C15A C16A C19A N1A 35.4(7)
N2A C19A N1A O3A -180.0(5)
C16A C19A N1A O3A 1.2(8)
N2A C19A N1A C20A 8.9(6)
C16A C19A N1A C20A -169.9(4)
O3A N1A C20A C26A 46.4(6)
C19A N1A C20A C26A -141.8(4)
O3A N1A C20A C27A -71.8(5)
C19A N1A C20A C27A 99.9(5)
O3A N1A C20A C21A 168.5(4)
C19A N1A C20A C21A -19.8(5)
N1A C20A C21A N2A 21.5(4)
C26A C20A C21A N2A 139.6(4)
C27A C20A C21A N2A -90.6(5)
N1A C20A C21A C28A -92.0(5)
C26A C20A C21A C28A 26.1(6)
C27A C20A C21A C28A 155.9(5)
N1A C20A C21A C29A 139.5(4)
C26A C20A C21A C29A -102.4(5)
C27A C20A C21A C29A 27.4(6)
N1A C19A N2A O4A -178.2(5)
C16A C19A N2A O4A 0.6(9)
N1A C19A N2A C21A 7.6(6)
C16A C19A N2A C21A -173.6(5)
C28A C21A N2A O4A -75.1(6)
C29A C21A N2A O4A 44.8(7)
C20A C21A N2A O4A 165.8(5)
C28A C21A N2A C19A 99.5(6)
C29A C21A N2A C19A -140.6(6)
C20A C21A N2A C19A -19.6(6)
C4A C3A C22A C24A 122.6(4)
C2A C3A C22A C24A -57.2(5)
C4A C3A C22A C25A 2.6(6)
C2A C3A C22A C25A -177.3(4)
C4A C3A C22A C23A -117.2(4)
C2A C3A C22A C23A 62.9(5)
O1A Zn1 N3A C33A -37.1(6)
N5A Zn1 N3A C33A 134.1(5)
O2A Zn1 N3A C33A 39.7(5)
N7A Zn1 N3A C33A -135.4(5)
O1A Zn1 N3A N4A 150.5(2)
N5A Zn1 N3A N4A -38.3(3)
O2A Zn1 N3A N4A -132.7(3)
N7A Zn1 N3A N4A 52.2(3)
C33A N3A N4A C31A 1.6(5)
Zn1 N3A N4A C31A 176.3(3)
C33A N3A N4A B1A -179.1(4)
Zn1 N3A N4A B1A -4.4(5)
N8A B1A N4A C31A 117.9(5)
N6A B1A N4A C31A -121.3(5)
N8A B1A N4A N3A -61.2(5)
N6A B1A N4A N3A 59.6(5)
O1A Zn1 N5A C46A 40.6(5)
N3A Zn1 N5A C46A -132.0(4)
O2A Zn1 N5A C46A -39.0(4)
N7A Zn1 N5A C46A 142.2(4)
O1A Zn1 N5A N6A -149.9(2)
N3A Zn1 N5A N6A 37.5(3)
O2A Zn1 N5A N6A 130.5(3)
N7A Zn1 N5A N6A -48.3(3)
C46A N5A N6A C44A -0.3(5)
Zn1 N5A N6A C44A -173.0(3)
C46A N5A N6A B1A 178.9(4)
Zn1 N5A N6A B1A 6.1(5)
N8A B1A N6A C44A -120.0(5)
N4A B1A N6A C44A 118.6(5)
N8A B1A N6A N5A 61.0(5)
N4A B1A N6A N5A -60.3(5)
O1A Zn1 N7A C59A -12.0(5)
N3A Zn1 N7A C59A 124.8(5)
N5A Zn1 N7A C59A -138.7(5)
O2A Zn1 N7A C59A 54.6(15)
O1A Zn1 N7A N8A 166.0(2)
N3A Zn1 N7A N8A -57.2(2)
N5A Zn1 N7A N8A 39.3(2)
O2A Zn1 N7A N8A -127.4(12)
C59A N7A N8A C57A 1.2(4)
Zn1 N7A N8A C57A -177.6(2)
C59A N7A N8A B1A -169.2(4)
Zn1 N7A N8A B1A 12.0(4)
N4A B1A N8A C57A -116.9(4)
N6A B1A N8A C57A 121.0(4)
N4A B1A N8A N7A 51.6(5)
N6A B1A N8A N7A -70.6(5)
N3A N4A C31A C32A -1.6(5)
B1A N4A C31A C32A 179.2(4)
N3A N4A C31A C30A -179.6(4)
B1A N4A C31A C30A 1.2(8)
N4A C31A C32A C33A 0.9(5)
C30A C31A C32A C33A 178.9(5)
N4A N3A C33A C32A -1.0(5)
Zn1 N3A C33A C32A -173.7(4)
N4A N3A C33A C34A -178.5(4)
Zn1 N3A C33A C34A 8.8(7)
C31A C32A C33A N3A 0.0(5)
C31A C32A C33A C34A 177.4(5)
N3A C33A C34A C35A -157.2(4)
C32A C33A C34A C35A 25.8(7)
N3A C33A C34A C39A 25.8(7)
C32A C33A C34A C39A -151.2(5)
C39A C34A C35A C36A 1.1(7)
C33A C34A C35A C36A -176.1(4)
C34A C35A C36A C37A 0.6(7)
C35A C36A C37A C38A -2.2(6)
C35A C36A C37A C40A 179.5(4)
C36A C37A C38A C39A 2.3(6)
C40A C37A C38A C39A -179.5(4)
C37A C38A C39A C34A -0.7(7)
C35A C34A C39A C38A -1.1(7)
C33A C34A C39A C38A 176.0(4)
C36A C37A C40A C41A -167.9(4)
C38A C37A C40A C41A 13.9(6)
C36A C37A C40A C42A 66.3(5)
C38A C37A C40A C42A -111.9(5)
N5A N6A C44A C45A -0.1(5)
B1A N6A C44A C45A -179.1(4)
N5A N6A C44A C43A 178.5(4)
B1A N6A C44A C43A -0.5(7)
N6A C44A C45A C46A 0.3(5)
C43A C44A C45A C46A -178.2(5)
N6A N5A C46A C45A 0.5(5)
Zn1 N5A C46A C45A 170.5(3)
N6A N5A C46A C47A -176.2(4)
Zn1 N5A C46A C47A -6.2(7)
C44A C45A C46A N5A -0.5(5)
C44A C45A C46A C47A 176.1(4)
N5A C46A C47A C48A 146.0(4)
C45A C46A C47A C48A -30.1(7)
N5A C46A C47A C52A -35.2(6)
C45A C46A C47A C52A 148.6(5)
C52A C47A C48A C49A 0.2(7)
C46A C47A C48A C49A 179.0(4)
C47A C48A C49A C50A 0.2(7)
C48A C49A C50A C51A 0.2(7)
C48A C49A C50A C53A 177.7(4)
C49A C50A C51A C52A -1.0(7)
C53A C50A C51A C52A -178.5(4)
C48A C47A C52A C51A -0.9(6)
C46A C47A C52A C51A -179.7(4)
C50A C51A C52A C47A 1.4(6)
C51A C50A C53A C55A -144.5(8)
C49A C50A C53A C55A 38.1(9)
C51A C50A C53A C54A 89.8(6)
C49A C50A C53A C54A -87.6(7)
N7A N8A C57A C58A -1.0(5)
B1A N8A C57A C58A 168.5(4)
N7A N8A C57A C56A 179.4(4)
B1A N8A C57A C56A -11.1(6)
N8A C57A C58A C59A 0.4(5)
C56A C57A C58A C59A 180.0(4)
N8A N7A C59A C58A -1.0(4)
Zn1 N7A C59A C58A 177.1(4)
N8A N7A C59A C60A 174.3(4)
Zn1 N7A C59A C60A -7.7(8)
C57A C58A C59A N7A 0.4(5)
C57A C58A C59A C60A -174.8(4)
N7A C59A C60A C61A -135.0(5)
C58A C59A C60A C61A 39.6(7)
N7A C59A C60A C65A 41.4(7)
C58A C59A C60A C65A -144.0(5)
C65A C60A C61A C62A -0.3(8)
C59A C60A C61A C62A 176.3(5)
C60A C61A C62A C63A 0.1(10)
C61A C62A C63A C64A 0.2(10)
C61A C62A C63A C66A -178.5(6)
C62A C63A C64A C65A -0.2(9)
C66A C63A C64A C65A 178.5(6)
C61A C60A C65A C64A 0.3(7)
C59A C60A C65A C64A -176.0(4)
C63A C64A C65A C60A -0.1(7)
C62A C63A C66A C67A -158.8(7)
C64A C63A C66A C67A 22.6(11)
C62A C63A C66A C68A 63.2(9)
C64A C63A C66A C68A -115.5(7)
N3B Zn2 O1B C1B 85.7(3)
N5B Zn2 O1B C1B -87.1(3)
O2B Zn2 O1B C1B 0.3(3)
N7B Zn2 O1B C1B 174.3(3)
O1B Zn2 O2B C2B 0.8(3)
N3B Zn2 O2B C2B -133.2(3)
N5B Zn2 O2B C2B 129.1(3)
N7B Zn2 O2B C2B -62.2(10)
Zn2 O1B C1B C6B -179.7(3)
Zn2 O1B C1B C2B -1.2(5)
Zn2 O2B C2B C3B 179.2(3)
Zn2 O2B C2B C1B -1.6(4)
O1B C1B C2B O2B 1.9(6)
C6B C1B C2B O2B -179.6(4)
O1B C1B C2B C3B -178.7(4)
C6B C1B C2B C3B -0.2(6)
O2B C2B C3B C4B 178.9(4)
C1B C2B C3B C4B -0.3(6)
O2B C2B C3B C22B -0.8(6)
C1B C2B C3B C22B 180.0(4)
C2B C3B C4B C5B -0.3(7)
C22B C3B C4B C5B 179.4(4)
C3B C4B C5B C6B 1.5(7)
C3B C4B C5B C7B -176.8(4)
C4B C5B C6B C1B -2.0(6)
C7B C5B C6B C1B 176.3(4)
O1B C1B C6B C5B 179.9(4)
C2B C1B C6B C5B 1.4(6)
C6B C5B C7B C12B -31.5(7)
C4B C5B C7B C12B 146.7(5)
C6B C5B C7B C8B 146.8(5)
C4B C5B C7B C8B -35.0(7)
C12B C7B C8B C9B -0.8(7)
C5B C7B C8B C9B -179.2(5)
C7B C8B C9B C10B 1.1(8)
C8B C9B C10B C11B -1.0(8)
C8B C9B C10B C13B -177.4(5)
C9B C10B C11B C12B 0.7(8)
C13B C10B C11B C12B 177.2(5)
C10B C11B C12B C7B -0.4(8)
C8B C7B C12B C11B 0.5(7)
C5B C7B C12B C11B 178.9(4)
C11B C10B C13B C14B -149.0(6)
C9B C10B C13B C14B 27.2(9)
C11B C10B C13B C18B 31.5(7)
C9B C10B C13B C18B -152.3(6)
C18B C13B C14B C15B -9.0(10)
C10B C13B C14B C15B 171.5(6)
C13B C14B C15B C16B 4.1(12)
C14B C15B C16B C17B 4.1(11)
C14B C15B C16B C19B -175.5(7)
C15B C16B C17B C18B -6.4(10)
C19B C16B C17B C18B 173.1(6)
C16B C17B C18B C13B 1.3(10)
C14B C13B C18B C17B 6.4(9)
C10B C13B C18B C17B -174.1(5)
C15B C16B C19B N1B 35.6(14)
C17B C16B C19B N1B -143.9(10)
C15B C16B C19B N2B -156.2(9)
C17B C16B C19B N2B 24.3(12)
N2B C19B N1B O3B -177.1(9)
C16B C19B N1B O3B -6.9(16)
N2B C19B N1B C20B 11.2(10)
C16B C19B N1B C20B -178.6(8)
C19B N1B C20B C21B -16.9(10)
O3B N1B C20B C21B 171.3(9)
C19B N1B C20B C26B -135.1(10)
O3B N1B C20B C26B 53.0(11)
C19B N1B C20B C27B 109.1(12)
O3B N1B C20B C27B -62.7(13)
N1B C20B C21B C29B 145.1(11)
C26B C20B C21B C29B -101.6(13)
C27B C20B C21B C29B 26.5(15)
N1B C20B C21B N2B 13.1(8)
C26B C20B C21B N2B 126.4(10)
C27B C20B C21B N2B -105.5(9)
N1B C20B C21B C28B -95.5(9)
C26B C20B C21B C28B 17.8(12)
C27B C20B C21B C28B 145.9(10)
N1B C19B N2B O4B 179.6(9)
C16B C19B N2B O4B 8.9(16)
N1B C19B N2B C21B -1.0(11)
C16B C19B N2B C21B -171.7(8)
C20B C21B N2B O4B 171.0(8)
C29B C21B N2B O4B 30.2(14)
C28B C21B N2B O4B -71.6(10)
C20B C21B N2B C19B -8.5(10)
C29B C21B N2B C19B -149.3(10)
C28B C21B N2B C19B 108.9(10)
C4B C3B C22B C25B 1.6(6)
C2B C3B C22B C25B -178.7(4)
C4B C3B C22B C24B 122.8(5)
C2B C3B C22B C24B -57.6(5)
C4B C3B C22B C23B -117.3(5)
C2B C3B C22B C23B 62.4(5)
O1B Zn2 N3B C33B -33.0(5)
N5B Zn2 N3B C33B 141.3(4)
O2B Zn2 N3B C33B 46.6(4)
N7B Zn2 N3B C33B -127.1(4)
O1B Zn2 N3B N4B 147.3(2)
N5B Zn2 N3B N4B -38.4(3)
O2B Zn2 N3B N4B -133.0(3)
N7B Zn2 N3B N4B 53.3(3)
C33B N3B N4B C31B 0.2(4)
Zn2 N3B N4B C31B 179.9(3)
C33B N3B N4B B1B 178.1(4)
Zn2 N3B N4B B1B -2.2(4)
N6B B1B N4B C31B -124.0(4)
N8B B1B N4B C31B 117.2(4)
N6B B1B N4B N3B 58.7(5)
N8B B1B N4B N3B -60.2(5)
O1B Zn2 N5B C46B 43.7(5)
N3B Zn2 N5B C46B -131.1(4)
O2B Zn2 N5B C46B -36.9(4)
N7B Zn2 N5B C46B 144.4(4)
O1B Zn2 N5B N6B -152.3(2)
N3B Zn2 N5B N6B 33.0(3)
O2B Zn2 N5B N6B 127.1(3)
N7B Zn2 N5B N6B -51.6(3)
C46B N5B N6B C44B -1.5(5)
Zn2 N5B N6B C44B -170.3(3)
C46B N5B N6B B1B -178.7(4)
Zn2 N5B N6B B1B 12.5(4)
N4B B1B N6B C44B 118.0(5)
N8B B1B N6B C44B -122.3(5)
N4B B1B N6B N5B -65.4(5)
N8B B1B N6B N5B 54.3(5)
O1B Zn2 N7B C59B 7.6(5)
N3B Zn2 N7B C59B 141.2(5)
N5B Zn2 N7B C59B -121.6(5)
O2B Zn2 N7B C59B 69.7(12)
O1B Zn2 N7B N8B 162.9(2)
N3B Zn2 N7B N8B -63.5(3)
N5B Zn2 N7B N8B 33.7(3)
O2B Zn2 N7B N8B -135.0(9)
C59B N7B N8B C57B 2.3(5)
Zn2 N7B N8B C57B -162.2(3)
C59B N7B N8B B1B -174.3(4)
Zn2 N7B N8B B1B 21.1(4)
N4B B1B N8B C57B -130.8(4)
N6B B1B N8B C57B 108.0(5)
N4B B1B N8B N7B 45.1(5)
N6B B1B N8B N7B -76.1(4)
N3B N4B C31B C32B -0.7(5)
B1B N4B C31B C32B -178.4(4)
N3B N4B C31B C30B 179.9(4)
B1B N4B C31B C30B 2.3(7)
N4B C31B C32B C33B 1.0(5)
C30B C31B C32B C33B -179.7(4)
N4B N3B C33B C32B 0.4(4)
Zn2 N3B C33B C32B -179.2(3)
N4B N3B C33B C34B -178.1(3)
Zn2 N3B C33B C34B 2.2(6)
C31B C32B C33B N3B -0.9(5)
C31B C32B C33B C34B 177.5(4)
N3B C33B C34B C39B 27.5(6)
C32B C33B C34B C39B -150.6(4)
N3B C33B C34B C35B -152.6(4)
C32B C33B C34B C35B 29.3(7)
C39B C34B C35B C36B -0.3(6)
C33B C34B C35B C36B 179.8(4)
C34B C35B C36B C37B -1.3(7)
C35B C36B C37B C38B 1.5(7)
C35B C36B C37B C40B -177.8(4)
C36B C37B C38B C39B -0.1(7)
C40B C37B C38B C39B 179.2(4)
C37B C38B C39B C34B -1.6(7)
C35B C34B C39B C38B 1.8(6)
C33B C34B C39B C38B -178.3(4)
C36B C37B C40B C42B -127.7(5)
C38B C37B C40B C42B 53.0(6)
C36B C37B C40B C41B 107.1(5)
C38B C37B C40B C41B -72.2(6)
N5B N6B C44B C45B 1.6(5)
B1B N6B C44B C45B 178.5(4)
N5B N6B C44B C43B -178.2(5)
B1B N6B C44B C43B -1.3(8)
N6B C44B C45B C46B -1.2(5)
C43B C44B C45B C46B 178.7(5)
N6B N5B C46B C45B 0.7(5)
Zn2 N5B C46B C45B 165.4(4)
N6B N5B C46B C47B -179.5(4)
Zn2 N5B C46B C47B -14.8(7)
C44B C45B C46B N5B 0.3(5)
C44B C45B C46B C47B -179.5(4)
N5B C46B C47B C52B -26.1(7)
C45B C46B C47B C52B 153.6(5)
N5B C46B C47B C48B 153.7(4)
C45B C46B C47B C48B -26.6(7)
C52B C47B C48B C49B 0.6(7)
C46B C47B C48B C49B -179.2(4)
C47B C48B C49B C50B 1.5(8)
C48B C49B C50B C51B -2.2(7)
C48B C49B C50B C53B 177.1(5)
C49B C50B C51B C52B 0.8(7)
C53B C50B C51B C52B -178.5(5)
C50B C51B C52B C47B 1.4(7)
C48B C47B C52B C51B -2.0(7)
C46B C47B C52B C51B 177.8(4)
C51B C50B C53B C55B 113.7(6)
C49B C50B C53B C55B -65.5(6)
C51B C50B C53B C54B -12.4(7)
C49B C50B C53B C54B 168.3(5)
N7B N8B C57B C58B -1.4(5)
B1B N8B C57B C58B 174.9(4)
N7B N8B C57B C56B 176.8(4)
B1B N8B C57B C56B -6.9(7)
N8B C57B C58B C59B -0.1(5)
C56B C57B C58B C59B -178.1(5)
N8B N7B C59B C58B -2.4(5)
Zn2 N7B C59B C58B 153.4(4)
N8B N7B C59B C60B 174.8(4)
Zn2 N7B C59B C60B -29.4(7)
C57B C58B C59B N7B 1.6(5)
C57B C58B C59B C60B -175.3(4)
N7B C59B C60B C61B 153.7(4)
C58B C59B C60B C61B -29.7(7)
N7B C59B C60B C65B -29.4(6)
C58B C59B C60B C65B 147.3(5)
C65B C60B C61B C62B 2.6(6)
C59B C60B C61B C62B 179.6(4)
C60B C61B C62B C63B -1.6(7)
C61B C62B C63B C64B 0.0(7)
C61B C62B C63B C66B 178.6(4)
C62B C63B C64B C65B 0.5(7)
C66B C63B C64B C65B -178.0(4)
C63B C64B C65B C60B 0.5(7)
C61B C60B C65B C64B -2.1(6)
C59B C60B C65B C64B -179.1(4)
C62B C63B C66B C68B 146.3(6)
C64B C63B C66B C68B -35.3(8)
C62B C63B C66B C67B -90.4(8)
C64B C63B C66B C67B 88.1(8)

loop_
_platon_squeeze_void_nr
_platon_squeeze_void_average_x
_platon_squeeze_void_average_y
_platon_squeeze_void_average_z
_platon_squeeze_void_volume
_platon_squeeze_void_count_electrons
_platon_squeeze_void_content
1 0.196 0.191 -0.006 28 3 ' '
2 0.500 1.000 0.500 716 121 ' '
3 0.804 0.809 0.006 28 3 ' '
